data_1574542
loop_
_publ_author_name
'Li, Zhi-Ao'
'Zhu, Ke-Lin'
'Yao, Nai-Te'
'Liang, Jiaqi'
'Shang, Yi-Ling'
'Zhang, Ye'
'Gong, Han-Yuan'

_publ_section_title
;
 Enantiomer-enriched \p-extended helicenes with a perylene core from
 binaphthol: axial-to-helical chirality transfer with a stepwise Scholl
 reaction mechanism
;
_journal_issue 22
_journal_name_full 'Chemical Science'
_journal_page_first 9978
_journal_page_last 9987
_journal_paper_doi 10.1039/D5SC01498K
_journal_volume 16
_journal_year 2025
_chemical_formula_sum 'C145 H168 O7'
_chemical_formula_weight 2022.78
_space_group_crystal_system triclinic
_space_group_IT_number 2
_space_group_name_Hall '-P 1'
_space_group_name_H-M_alt 'P -1'
_atom_sites_solution_hydrogens geom
_audit_creation_method SHELXL-2018/3
_audit_update_record
;
2024-12-18 deposited with the CCDC.	2025-04-28 downloaded from the CCDC.
;
_cell_angle_alpha 85.232(2)
_cell_angle_beta 78.910(2)
_cell_angle_gamma 88.617(2)
_cell_formula_units_Z 2
_cell_length_a 15.0587(4)
_cell_length_b 16.3550(3)
_cell_length_c 25.5956(4)
_cell_measurement_reflns_used 19628
_cell_measurement_temperature 170(2)
_cell_measurement_theta_max 62.499
_cell_measurement_theta_min 2.711
_cell_volume 6164.5(2)
_computing_cell_refinement 'CrysAlisPro 1.171.43.114a (Rigaku OD, 2024)'
_computing_data_collection 'CrysAlisPro system (CCD 43.114a 64-bit (release 14-03-2024))'
_computing_data_reduction 'CrysAlisPro 1.171.43.114a (Rigaku OD, 2024)'
_computing_structure_refinement 'SHELXL-2018/3 (Sheldrick, 2018)'
_computing_structure_solution 'SHELXT 2018/2 (Sheldrick, 2018)'
_diffrn_ambient_temperature 170(2)
_diffrn_detector_area_resol_mean 10.0000
_diffrn_measured_fraction_theta_full 0.998
_diffrn_measured_fraction_theta_max 0.998
_diffrn_measurement_device_type 'XtaLAB Synergy R, HyPix'
_diffrn_measurement_method '\w scans'
_diffrn_radiation_type CuK\a
_diffrn_radiation_wavelength 1.54184
_diffrn_reflns_av_R_equivalents 0.0572
_diffrn_reflns_av_unetI/netI 0.0465
_diffrn_reflns_Laue_measured_fraction_full 0.998
_diffrn_reflns_Laue_measured_fraction_max 0.998
_diffrn_reflns_limit_h_max 17
_diffrn_reflns_limit_h_min -17
_diffrn_reflns_limit_k_max 18
_diffrn_reflns_limit_k_min -17
_diffrn_reflns_limit_l_max 29
_diffrn_reflns_limit_l_min -28
_diffrn_reflns_number 78491
_diffrn_reflns_point_group_measured_fraction_full 0.998
_diffrn_reflns_point_group_measured_fraction_max 0.998
_diffrn_reflns_theta_full 62.499
_diffrn_reflns_theta_max 62.499
_diffrn_reflns_theta_min 2.711
_exptl_absorpt_coefficient_mu 0.496
_exptl_absorpt_correction_T_max 1.00000
_exptl_absorpt_correction_T_min 0.67427
_exptl_absorpt_correction_type multi-scan
_exptl_crystal_colour 'clear dark red'
_exptl_crystal_density_diffrn 1.090
_exptl_crystal_description plate
_exptl_crystal_F_000 2188
_exptl_crystal_size_max 0.200
_exptl_crystal_size_mid 0.160
_exptl_crystal_size_min 0.080
_refine_diff_density_max 0.627
_refine_diff_density_min -0.504
_refine_diff_density_rms 0.048
_refine_ls_extinction_method none
_refine_ls_goodness_of_fit_ref 0.951
_refine_ls_hydrogen_treatment constr
_refine_ls_matrix_type full
_refine_ls_number_parameters 1414
_refine_ls_number_reflns 19628
_refine_ls_number_restraints 744
_refine_ls_restrained_S_all 1.024
_refine_ls_R_factor_all 0.1189
_refine_ls_R_factor_gt 0.0971
_refine_ls_shift/su_max 0.000
_refine_ls_shift/su_mean 0.000
_refine_ls_structure_factor_coef Fsqd
_refine_ls_weighting_details 'w=1/[\s^2^(Fo^2^)+(0.1510P)^2^+6.0000P] where P=(Fo^2^+2Fc^2^)/3'
_refine_ls_weighting_scheme calc
_refine_ls_wR_factor_gt 0.2639
_refine_ls_wR_factor_ref 0.2841
_reflns_Friedel_coverage 0.000
_reflns_number_gt 14540
_reflns_number_total 19628
_reflns_threshold_expression 'I > 2\s(I)'
_cod_data_source_file d5sc01498k4.cif
_cod_data_source_block B_SQ
_cod_depositor_comments 'Adding full bibliography for 1574540--1574544.cif.'
_cod_database_code 1574542
_shelx_shelxl_version_number 2018/3
_shelx_space_group_comment
;
The symmetry employed for this shelxl refinement is uniquely defined
by the following loop, which should always be used as a source of
symmetry information in preference to the above space-group names.
They are only intended as comments.
;

loop_
_space_group_symop_operation_xyz
'x, y, z'
'-x, -y, -z'

loop_
_atom_site_label
_atom_site_type_symbol
_atom_site_fract_x
_atom_site_fract_y
_atom_site_fract_z
_atom_site_U_iso_or_equiv
_atom_site_adp_type
_atom_site_occupancy
_atom_site_site_symmetry_order
_atom_site_calc_flag
_atom_site_refinement_flags_posn
_atom_site_refinement_flags_adp
_atom_site_refinement_flags_occupancy
_atom_site_disorder_assembly
_atom_site_disorder_group
C00B C -0.1078(14) 0.5443(8) 0.8371(6) 0.185(7) Uani 0.5 1 d D U P A 2
H00A H -0.129595 0.592936 0.818182 0.277 Uiso 0.5 1 calc R U P A 2
H00B H -0.138110 0.540998 0.874711 0.277 Uiso 0.5 1 calc R U P A 2
H00C H -0.042296 0.548189 0.834781 0.277 Uiso 0.5 1 calc R U P A 2
C1 C 0.1408(2) 0.37508(18) 0.59004(12) 0.0518(7) Uani 1 1 d . . . . .
C2 C 0.0965(2) 0.45087(18) 0.59955(12) 0.0522(7) Uani 1 1 d . . . . .
C02B C -0.0736(8) 0.8608(6) 0.5182(4) 0.130(2) Uani 0.5 1 d D U P B 2
H02A H -0.017762 0.858240 0.491415 0.195 Uiso 0.5 1 calc R U P B 2
H02B H -0.115888 0.819306 0.512438 0.195 Uiso 0.5 1 calc R U P B 2
H02C H -0.101206 0.915379 0.514961 0.195 Uiso 0.5 1 calc R U P B 2
C3 C 0.1159(2) 0.51828(18) 0.56151(13) 0.0554(8) Uani 1 1 d . . . . .
C03B C -0.1416(7) 0.8493(6) 0.6127(5) 0.130(2) Uani 0.5 1 d D U P B 2
H03A H -0.180317 0.805002 0.606754 0.195 Uiso 0.5 1 calc R U P B 2
H03B H -0.134219 0.844311 0.650079 0.195 Uiso 0.5 1 calc R U P B 2
H03C H -0.169702 0.902391 0.604810 0.195 Uiso 0.5 1 calc R U P B 2
C4 C 0.1741(2) 0.50975(18) 0.51268(13) 0.0557(8) Uani 1 1 d . . . . .
C04B C 0.0128(7) 0.9098(6) 0.5838(6) 0.130(2) Uani 0.5 1 d D U P B 2
H04A H 0.070994 0.903449 0.559666 0.195 Uiso 0.5 1 calc R U P B 2
H04B H -0.013501 0.963650 0.575575 0.195 Uiso 0.5 1 calc R U P B 2
H04C H 0.021982 0.905570 0.620843 0.195 Uiso 0.5 1 calc R U P B 2
C5 C 0.2163(2) 0.43315(18) 0.50160(13) 0.0545(8) Uani 1 1 d . . . . .
C6 C 0.2071(2) 0.36824(18) 0.54288(12) 0.0529(7) Uani 1 1 d . . . . .
C06B C 0.2299(15) 0.7878(11) 0.3145(4) 0.079(6) Uani 0.5 1 d D U P C 2
H06A H 0.260398 0.739016 0.299511 0.118 Uiso 0.5 1 calc R U P C 2
H06B H 0.164383 0.779099 0.322684 0.118 Uiso 0.5 1 calc R U P C 2
H06C H 0.243801 0.835394 0.288471 0.118 Uiso 0.5 1 calc R U P C 2
C7 C 0.1113(3) 0.30249(19) 0.62820(13) 0.051(3) Uani 0.67 1 d G U P D 1
C8 C 0.1151(3) 0.30006(19) 0.68215(13) 0.0671(14) Uani 0.67 1 d G U P D 1
H8A H 0.135828 0.346371 0.696272 0.081 Uiso 0.67 1 calc R U P D 1
C9 C 0.0885(3) 0.2299(2) 0.71542(11) 0.0751(16) Uani 0.67 1 d G U P D 1
H9A H 0.091061 0.228206 0.752289 0.090 Uiso 0.67 1 calc R U P D 1
C10 C 0.0581(3) 0.16211(19) 0.69475(15) 0.076(2) Uani 0.67 1 d DG U P D 1
C11 C 0.0543(3) 0.16454(18) 0.64081(16) 0.0724(15) Uani 0.67 1 d G U P D 1
H11A H 0.033579 0.118229 0.626687 0.087 Uiso 0.67 1 calc R U P D 1
C12 C 0.0809(3) 0.2347(2) 0.60754(11) 0.0653(13) Uani 0.67 1 d G U P D 1
H12A H 0.078346 0.236394 0.570669 0.078 Uiso 0.67 1 calc R U P D 1
C7A C 0.1213(4) 0.2943(3) 0.6257(3) 0.051(6) Uani 0.33 1 d G U P D 2
C8A C 0.0394(4) 0.2844(3) 0.6614(3) 0.053(2) Uani 0.33 1 d G U P D 2
H8AA H -0.001444 0.329414 0.666805 0.064 Uiso 0.33 1 calc R U P D 2
C9A C 0.0173(4) 0.2086(4) 0.6890(3) 0.057(2) Uani 0.33 1 d G U P D 2
H9AA H -0.038635 0.201857 0.713432 0.068 Uiso 0.33 1 calc R U P D 2
C10A C 0.0771(4) 0.1427(3) 0.6811(3) 0.051(3) Uani 0.33 1 d DG U P D 2
C11A C 0.1590(4) 0.1526(3) 0.6454(2) 0.0407(18) Uani 0.33 1 d G U P D 2
H11B H 0.199831 0.107600 0.639934 0.049 Uiso 0.33 1 calc R U P D 2
C12A C 0.1811(3) 0.2284(3) 0.6177(2) 0.0388(17) Uani 0.33 1 d G U P D 2
C07B C 0.3665(6) 0.8159(13) 0.3513(9) 0.104(8) Uani 0.5 1 d D U P C 2
H07A H 0.395352 0.766911 0.335660 0.156 Uiso 0.5 1 calc R U P C 2
H07B H 0.379896 0.863600 0.325335 0.156 Uiso 0.5 1 calc R U P C 2
H07C H 0.389922 0.825069 0.383484 0.156 Uiso 0.5 1 calc R U P C 2
C08B C 0.2169(15) 0.8795(9) 0.3906(9) 0.091(6) Uani 0.5 1 d D U P C 2
H08A H 0.230920 0.927593 0.365054 0.137 Uiso 0.5 1 calc R U P C 2
H08B H 0.151283 0.871348 0.399079 0.137 Uiso 0.5 1 calc R U P C 2
H08C H 0.238861 0.888140 0.423338 0.137 Uiso 0.5 1 calc R U P C 2
C10B C 0.2611(6) 0.3102(6) 0.2740(4) 0.095(2) Uani 0.5 1 d D U P E 2
H10A H 0.223405 0.271826 0.299930 0.143 Uiso 0.5 1 calc R U P E 2
H10B H 0.230724 0.363763 0.272770 0.143 Uiso 0.5 1 calc R U P E 2
H10C H 0.270798 0.289094 0.238562 0.143 Uiso 0.5 1 calc R U P E 2
C11B C 0.4131(9) 0.3785(6) 0.2512(5) 0.095(2) Uani 0.5 1 d D U P E 2
H11C H 0.383418 0.432475 0.250982 0.143 Uiso 0.5 1 calc R U P E 2
H11D H 0.472500 0.383121 0.260938 0.143 Uiso 0.5 1 calc R U P E 2
H11E H 0.420667 0.358255 0.215636 0.143 Uiso 0.5 1 calc R U P E 2
C12B C 0.3941(8) 0.2337(5) 0.2956(4) 0.095(2) Uani 0.5 1 d D U P E 2
H12B H 0.352734 0.199579 0.322410 0.143 Uiso 0.5 1 calc R U P E 2
H12C H 0.401294 0.210491 0.260912 0.143 Uiso 0.5 1 calc R U P E 2
H12D H 0.453128 0.235357 0.306214 0.143 Uiso 0.5 1 calc R U P E 2
C13 C 0.0348(2) 0.46249(17) 0.65157(13) 0.0540(8) Uani 1 1 d . . . . .
C14 C 0.0611(4) 0.5006(4) 0.69067(19) 0.120(2) Uani 1 1 d . . . . .
H14A H 0.118501 0.526350 0.683607 0.145 Uiso 1 1 calc R U . . .
C15 C 0.0070(5) 0.5034(4) 0.7410(2) 0.130(2) Uani 1 1 d . . . . .
H15A H 0.029463 0.530471 0.767119 0.156 Uiso 1 1 calc R U . . .
C16 C -0.0740(3) 0.4705(2) 0.75415(15) 0.0800(12) Uani 1 1 d D . . . .
C17 C -0.1045(3) 0.4340(4) 0.71380(18) 0.116(2) Uani 1 1 d . . . . .
H17A H -0.162795 0.409847 0.720768 0.139 Uiso 1 1 calc R U . . .
C17B C 0.3009(13) -0.2630(12) 0.6808(5) 0.159(10) Uani 0.5 1 d D U P F 2
H17B H 0.292750 -0.213106 0.658190 0.239 Uiso 0.5 1 calc R U P F 2
H17C H 0.364040 -0.267475 0.685264 0.239 Uiso 0.5 1 calc R U P F 2
H17D H 0.285407 -0.311013 0.663938 0.239 Uiso 0.5 1 calc R U P F 2
C18 C -0.0507(3) 0.4324(4) 0.66360(17) 0.1109(19) Uani 1 1 d . . . . .
H18A H -0.074444 0.409387 0.636368 0.133 Uiso 1 1 calc R U . . .
C18B C 0.2479(11) -0.3336(6) 0.7723(5) 0.128(6) Uani 0.5 1 d D U P F 2
H18B H 0.207040 -0.328030 0.806594 0.192 Uiso 0.5 1 calc R U P F 2
H18C H 0.231736 -0.382513 0.756587 0.192 Uiso 0.5 1 calc R U P F 2
H18D H 0.310370 -0.338976 0.777913 0.192 Uiso 0.5 1 calc R U P F 2
C19 C 0.0714(2) 0.60023(19) 0.57200(13) 0.0563(8) Uani 1 1 d . . . . .
C19B C 0.1381(7) -0.2570(11) 0.7284(7) 0.148(7) Uani 0.5 1 d D U P F 2
H19A H 0.127874 -0.209368 0.704409 0.223 Uiso 0.5 1 calc R U P F 2
H19B H 0.124567 -0.307351 0.713281 0.223 Uiso 0.5 1 calc R U P F 2
H19C H 0.098579 -0.253103 0.763336 0.223 Uiso 0.5 1 calc R U P F 2
C20 C 0.1199(3) 0.6673(2) 0.58015(17) 0.0717(10) Uani 1 1 d . . . . .
H20A H 0.181111 0.660302 0.584172 0.086 Uiso 1 1 calc R U . . .
C21 C 0.0803(3) 0.7443(2) 0.5825(2) 0.0850(13) Uani 1 1 d . . . . .
H21A H 0.115296 0.789479 0.587639 0.102 Uiso 1 1 calc R U . . .
C21B C 0.1026(6) -0.1827(8) 1.0860(4) 0.125(2) Uani 0.5 1 d D U P G 2
H21B H 0.071715 -0.130162 1.093001 0.187 Uiso 0.5 1 calc R U P G 2
H21C H 0.070836 -0.212763 1.063694 0.187 Uiso 0.5 1 calc R U P G 2
H21D H 0.102664 -0.215205 1.119969 0.187 Uiso 0.5 1 calc R U P G 2
C22 C -0.0086(3) 0.7574(2) 0.57761(18) 0.0768(11) Uani 1 1 d D . . . .
C22B C 0.2538(9) -0.2454(6) 1.0445(4) 0.125(2) Uani 0.5 1 d D U P G 2
H22A H 0.315437 -0.231247 1.026031 0.187 Uiso 0.5 1 calc R U P G 2
H22B H 0.256299 -0.278886 1.077751 0.187 Uiso 0.5 1 calc R U P G 2
H22C H 0.224471 -0.276444 1.021477 0.187 Uiso 0.5 1 calc R U P G 2
C23 C -0.0574(3) 0.6900(2) 0.57168(18) 0.0729(10) Uani 1 1 d . . . . .
H23A H -0.119401 0.696378 0.569358 0.087 Uiso 1 1 calc R U . . .
C23B C 0.2434(9) -0.1250(7) 1.0987(4) 0.125(2) Uani 0.5 1 d D U P G 2
H23B H 0.210215 -0.074195 1.107800 0.187 Uiso 0.5 1 calc R U P G 2
H23C H 0.240423 -0.162150 1.131065 0.187 Uiso 0.5 1 calc R U P G 2
H23D H 0.306744 -0.112162 1.083360 0.187 Uiso 0.5 1 calc R U P G 2
C24 C -0.0177(3) 0.6131(2) 0.56905(16) 0.0687(10) Uani 1 1 d . . . . .
H24A H -0.053367 0.567695 0.565058 0.082 Uiso 1 1 calc R U . . .
C25 C 0.1966(2) 0.58514(18) 0.47520(13) 0.0554(8) Uani 1 1 d . . . . .
C25B C 0.0411(8) 0.1340(7) 1.1375(4) 0.1357(16) Uani 0.5 1 d D U P H 2
H25A H -0.006458 0.142532 1.116308 0.204 Uiso 0.5 1 calc R U P H 2
H25B H 0.064957 0.077885 1.134961 0.204 Uiso 0.5 1 calc R U P H 2
H25C H 0.015932 0.142507 1.174948 0.204 Uiso 0.5 1 calc R U P H 2
C26 C 0.2839(2) 0.61449(19) 0.46340(13) 0.0586(8) Uani 1 1 d . . . . .
H26A H 0.329490 0.586185 0.478876 0.070 Uiso 1 1 calc R U . . .
C26B C 0.1949(7) 0.1873(9) 1.1462(4) 0.1357(16) Uani 0.5 1 d D U P H 2
H26B H 0.171404 0.192595 1.184199 0.204 Uiso 0.5 1 calc R U P H 2
H26C H 0.224069 0.133501 1.141531 0.204 Uiso 0.5 1 calc R U P H 2
H26D H 0.239289 0.230536 1.132387 0.204 Uiso 0.5 1 calc R U P H 2
C27 C 0.3063(3) 0.6845(2) 0.42937(14) 0.0626(9) Uani 1 1 d . . . . .
H27A H 0.366909 0.703519 0.422144 0.075 Uiso 1 1 calc R U . . .
C27B C 0.0722(9) 0.2814(6) 1.1240(5) 0.1357(16) Uani 0.5 1 d D U P H 2
H27B H 0.022097 0.287309 1.104492 0.204 Uiso 0.5 1 calc R U P H 2
H27C H 0.048847 0.286238 1.162106 0.204 Uiso 0.5 1 calc R U P H 2
H27D H 0.116630 0.324603 1.110385 0.204 Uiso 0.5 1 calc R U P H 2
C28 C 0.2419(3) 0.72721(19) 0.40578(13) 0.0602(8) Uani 1 1 d D . . . .
C29 C 0.1540(3) 0.69825(19) 0.41846(14) 0.0611(8) Uani 1 1 d . . . . .
H29A H 0.108221 0.726864 0.403254 0.073 Uiso 1 1 calc R U . . .
C29B C 0.2211(11) 0.5215(8) 0.9999(4) 0.1535(19) Uani 0.5 1 d D U P I 2
H29B H 0.280509 0.494595 0.997161 0.230 Uiso 0.5 1 calc R U P I 2
H29C H 0.222371 0.573822 1.015832 0.230 Uiso 0.5 1 calc R U P I 2
H29D H 0.175007 0.486049 1.022359 0.230 Uiso 0.5 1 calc R U P I 2
C30 C 0.1311(2) 0.62875(19) 0.45268(14) 0.0590(8) Uani 1 1 d . . . . .
H30A H 0.070120 0.610715 0.460832 0.071 Uiso 1 1 calc R U . . .
C30B C 0.2701(9) 0.5999(7) 0.9141(5) 0.1535(19) Uani 0.5 1 d D U P I 2
H30B H 0.330930 0.578800 0.916112 0.230 Uiso 0.5 1 calc R U P I 2
H30C H 0.263785 0.608172 0.876668 0.230 Uiso 0.5 1 calc R U P I 2
H30D H 0.260661 0.652251 0.930528 0.230 Uiso 0.5 1 calc R U P I 2
C31 C 0.2632(2) 0.41393(17) 0.44820(13) 0.0534(8) Uani 1 1 d . . . . .
C31B C 0.1097(8) 0.5786(8) 0.9376(5) 0.1535(19) Uani 0.5 1 d D U P I 2
H31A H 0.105980 0.584017 0.899682 0.230 Uiso 0.5 1 calc R U P I 2
H31B H 0.059185 0.545393 0.957659 0.230 Uiso 0.5 1 calc R U P I 2
H31C H 0.106550 0.633166 0.951132 0.230 Uiso 0.5 1 calc R U P I 2
C32 C 0.2443(3) 0.4538(2) 0.40071(13) 0.0604(8) Uani 1 1 d . . . . .
H32A H 0.208507 0.502479 0.402733 0.073 Uiso 1 1 calc R U . . .
C33 C 0.2754(3) 0.4254(2) 0.35182(14) 0.0641(9) Uani 1 1 d . . . . .
H33A H 0.261259 0.454855 0.320863 0.077 Uiso 1 1 calc R U . . .
C33B C 0.4767(10) 0.4457(8) 0.5806(5) 0.077(5) Uani 0.33 1 d D U P J 2
H33B H 0.528796 0.415068 0.590141 0.115 Uiso 0.33 1 calc R U P J 2
H33C H 0.443780 0.411243 0.561338 0.115 Uiso 0.33 1 calc R U P J 2
H33D H 0.497712 0.495255 0.557852 0.115 Uiso 0.33 1 calc R U P J 2
C34 C 0.3278(3) 0.3538(2) 0.34644(13) 0.0663(9) Uani 1 1 d D . . . .
C34B C 0.3339(10) 0.5174(10) 0.6142(7) 0.057(4) Uani 0.33 1 d D U P J 2
H34A H 0.292959 0.533278 0.646430 0.086 Uiso 0.33 1 calc R U P J 2
H34B H 0.355440 0.566672 0.591293 0.086 Uiso 0.33 1 calc R U P J 2
H34C H 0.301509 0.482659 0.594778 0.086 Uiso 0.33 1 calc R U P J 2
C35 C 0.3492(2) 0.3148(2) 0.39200(13) 0.0583(8) Uani 1 1 d . . . . .
H35A H 0.385036 0.266179 0.389227 0.070 Uiso 1 1 calc R U . . .
C35B C 0.4595(9) 0.5302(7) 0.6616(5) 0.069(3) Uani 0.33 1 d D U P J 2
H35B H 0.416104 0.543240 0.693573 0.104 Uiso 0.33 1 calc R U P J 2
H35C H 0.513701 0.504724 0.672093 0.104 Uiso 0.33 1 calc R U P J 2
H35D H 0.476364 0.580645 0.638748 0.104 Uiso 0.33 1 calc R U P J 2
C36 C 0.3199(2) 0.34437(18) 0.44309(12) 0.0526(7) Uani 1 1 d . . . . .
C37 C 0.2756(2) 0.30185(18) 0.53804(13) 0.0556(8) Uani 1 1 d . . . . .
C38 C 0.3397(2) 0.29873(17) 0.49114(12) 0.0508(7) Uani 1 1 d . . . . .
C39 C 0.4209(2) 0.25186(17) 0.49125(12) 0.0513(7) Uani 1 1 d . . . . .
C40 C 0.5003(2) 0.26436(18) 0.45131(12) 0.0560(8) Uani 1 1 d . . . . .
H40A H 0.498803 0.302275 0.421277 0.067 Uiso 1 1 calc R U . . .
C41 C 0.5777(2) 0.2231(2) 0.45547(13) 0.0578(8) Uani 1 1 d . . . . .
H41A H 0.631358 0.236707 0.430266 0.069 Uiso 1 1 calc R U . . .
C42 C 0.5809(2) 0.16021(19) 0.49632(12) 0.0536(7) Uani 1 1 d . . . . .
C43 C 0.5045(2) 0.14222(18) 0.53483(12) 0.0507(7) Uani 1 1 d . . . . .
C44 C 0.4289(2) 0.19665(17) 0.53583(12) 0.0520(7) Uani 1 1 d . . . . .
C45 C 0.3626(3) 0.19931(19) 0.58337(13) 0.0642(9) Uani 1 1 d . . . . .
C46 C 0.2873(3) 0.2493(2) 0.58350(15) 0.0810(13) Uani 1 1 d . . . . .
C47 C 0.3792(3) 0.15154(19) 0.63156(13) 0.0615(9) Uani 1 1 d . . . . .
C48 C 0.4332(2) 0.07891(17) 0.62437(12) 0.0495(7) Uani 1 1 d . . . . .
C49 C 0.4952(2) 0.07158(17) 0.57524(12) 0.0490(7) Uani 1 1 d . . . . .
C50 C 0.5404(2) -0.00301(18) 0.56837(12) 0.0502(7) Uani 1 1 d . . . . .
C51 C 0.5347(2) -0.0634(2) 0.61101(13) 0.0593(8) Uani 1 1 d . . . . .
H51A H 0.570205 -0.111970 0.606441 0.071 Uiso 1 1 calc R U . . .
C52 C 0.4792(2) -0.05384(19) 0.65888(13) 0.0579(8) Uani 1 1 d . . . . .
H52A H 0.477995 -0.095065 0.687426 0.069 Uiso 1 1 calc R U . . .
C53 C 0.4235(2) 0.01628(18) 0.66666(12) 0.0500(7) Uani 1 1 d . . . . .
C54 C 0.3605(2) 0.02832(19) 0.71520(12) 0.0532(7) Uani 1 1 d . . . . .
C55 C 0.3341(2) 0.10865(18) 0.72641(12) 0.0525(7) Uani 1 1 d . . . . .
C56 C 0.3474(3) 0.1710(2) 0.68428(14) 0.0728(11) Uani 1 1 d . . . . .
C57 C 0.2917(2) 0.12599(19) 0.78066(12) 0.0547(8) Uani 1 1 d . . . . .
C58 C 0.2673(2) 0.0594(2) 0.81931(12) 0.0575(8) Uani 1 1 d . . . . .
C59 C 0.2394(2) 0.0753(2) 0.87373(13) 0.0608(8) Uani 1 1 d . . . . .
C60 C 0.2291(3) 0.1560(2) 0.88753(13) 0.0626(9) Uani 1 1 d . . . . .
C61 C 0.2452(3) 0.2220(2) 0.84859(13) 0.0657(9) Uani 1 1 d . . . . .
C62 C 0.2791(3) 0.2085(2) 0.79478(13) 0.0632(9) Uani 1 1 d . . . . .
C63 C 0.2677(3) -0.0235(2) 0.80096(12) 0.0605(8) Uani 1 1 d . . . . .
C64 C 0.3160(2) -0.03893(19) 0.75017(13) 0.0580(8) Uani 1 1 d . . . . .
C65 C 0.3067(3) -0.1156(2) 0.72984(14) 0.0666(10) Uani 1 1 d . . . . .
H65A H 0.338720 -0.124757 0.695030 0.080 Uiso 1 1 calc R U . . .
C66 C 0.2530(3) -0.1774(2) 0.75853(14) 0.0757(11) Uani 1 1 d D . . . .
C67 C 0.2068(3) -0.1616(2) 0.80929(15) 0.0800(12) Uani 1 1 d . . . . .
H67A H 0.170606 -0.203456 0.830458 0.096 Uiso 1 1 calc R U . . .
C68 C 0.2121(3) -0.0874(2) 0.82955(14) 0.0711(10) Uani 1 1 d . . . . .
H68A H 0.177380 -0.078462 0.863765 0.085 Uiso 1 1 calc R U . . .
C69 C 0.2263(3) 0.0092(2) 0.91847(13) 0.0646(9) Uani 1 1 d . . . . .
C70 C 0.3002(3) -0.0345(3) 0.93062(15) 0.0776(11) Uani 1 1 d . . . . .
H70A H 0.358179 -0.025594 0.908662 0.093 Uiso 1 1 calc R U . . .
C71 C 0.2906(3) -0.0914(3) 0.97463(17) 0.0860(12) Uani 1 1 d . . . . .
H71A H 0.342446 -0.120732 0.982215 0.103 Uiso 1 1 calc R U . . .
C72 C 0.2081(3) -0.1066(2) 1.00762(15) 0.0783(11) Uani 1 1 d D . . . .
C73 C 0.1345(3) -0.0644(3) 0.99391(15) 0.0797(11) Uani 1 1 d . . . . .
H73A H 0.076119 -0.074915 1.015030 0.096 Uiso 1 1 calc R U . . .
C74 C 0.1429(3) -0.0081(2) 0.95092(14) 0.0737(10) Uani 1 1 d . . . . .
H74A H 0.090488 0.019928 0.943004 0.088 Uiso 1 1 calc R U . . .
C75 C 0.2030(3) 0.1713(2) 0.94556(13) 0.0665(9) Uani 1 1 d . . . . .
C76 C 0.2647(3) 0.1611(3) 0.97843(16) 0.0873(13) Uani 1 1 d . . . . .
H76A H 0.325897 0.148471 0.963832 0.105 Uiso 1 1 calc R U . . .
C77 C 0.2393(4) 0.1690(3) 1.03246(17) 0.0970(14) Uani 1 1 d . . . . .
H77A H 0.283535 0.161301 1.054403 0.116 Uiso 1 1 calc R U . . .
C78 C 0.1510(4) 0.1878(3) 1.05567(15) 0.0866(13) Uani 1 1 d D . . . .
C79 C 0.0912(4) 0.1977(3) 1.02234(18) 0.0978(15) Uani 1 1 d . . . . .
H79A H 0.029810 0.210028 1.036716 0.117 Uiso 1 1 calc R U . . .
C80 C 0.1161(3) 0.1906(3) 0.96874(17) 0.0937(14) Uani 1 1 d . . . . .
H80A H 0.071918 0.199250 0.946868 0.112 Uiso 1 1 calc R U . . .
C81 C 0.2330(3) 0.3051(2) 0.86966(14) 0.0745(11) Uani 1 1 d . . . . .
C82 C 0.3016(4) 0.3408(3) 0.8866(3) 0.121(2) Uani 1 1 d . . . . .
H82A H 0.359420 0.314870 0.882154 0.145 Uiso 1 1 calc R U . . .
C83 C 0.2889(6) 0.4148(4) 0.9102(3) 0.150(3) Uani 1 1 d . . . . .
H83A H 0.338341 0.437756 0.921868 0.180 Uiso 1 1 calc R U . . .
C84 C 0.2087(5) 0.4551(3) 0.9173(2) 0.119(2) Uani 1 1 d D . . . .
C85 C 0.1393(5) 0.4173(4) 0.9027(3) 0.133(2) Uani 1 1 d . . . . .
H85A H 0.080978 0.442181 0.909193 0.160 Uiso 1 1 calc R U . . .
C86 C 0.1498(4) 0.3438(3) 0.8786(2) 0.1111(18) Uani 1 1 d . . . . .
H86A H 0.099460 0.320067 0.868289 0.133 Uiso 1 1 calc R U . . .
C87 C 0.2939(3) 0.2781(2) 0.74938(13) 0.064(2) Uani 0.67 1 d G U P J 1
C88 C 0.2776(4) 0.3595(2) 0.76031(14) 0.089(2) Uani 0.67 1 d G U P J 1
H88A H 0.241568 0.372325 0.793379 0.107 Uiso 0.67 1 calc R U P J 1
C89 C 0.3141(4) 0.42215(17) 0.72285(17) 0.091(2) Uani 0.67 1 d G U P J 1
H89A H 0.302932 0.477807 0.730319 0.109 Uiso 0.67 1 calc R U P J 1
C90 C 0.3668(4) 0.40337(17) 0.67446(15) 0.072(3) Uani 0.67 1 d DG U P J 1
C91 C 0.3831(3) 0.32194(19) 0.66353(11) 0.0552(11) Uani 0.67 1 d G U P J 1
H91A H 0.419137 0.309106 0.630457 0.066 Uiso 0.67 1 calc R U P J 1
C92 C 0.3466(3) 0.25928(15) 0.70099(13) 0.0539(11) Uani 0.67 1 d G U P J 1
C87A C 0.3249(5) 0.2798(5) 0.7561(3) 0.031(2) Uani 0.33 1 d G U P J 2
C88A C 0.2654(4) 0.3359(6) 0.7371(3) 0.074(4) Uani 0.33 1 d G U P J 2
H88B H 0.202730 0.334109 0.752337 0.089 Uiso 0.33 1 calc R U P J 2
C89A C 0.2977(6) 0.3946(5) 0.6957(4) 0.090(4) Uani 0.33 1 d G U P J 2
H89B H 0.257106 0.432870 0.682761 0.108 Uiso 0.33 1 calc R U P J 2
C90A C 0.3895(6) 0.3972(4) 0.6734(3) 0.059(4) Uani 0.33 1 d DG U P J 2
C91A C 0.4489(4) 0.3411(5) 0.6924(3) 0.077(3) Uani 0.33 1 d G U P J 2
H91B H 0.511614 0.342874 0.677148 0.092 Uiso 0.33 1 calc R U P J 2
C92A C 0.4166(5) 0.2824(4) 0.7337(3) 0.074(3) Uani 0.33 1 d G U P J 2
H92A H 0.457240 0.244111 0.746724 0.088 Uiso 0.33 1 calc R U P J 2
C93 C 0.0395(3) 0.0713(3) 0.7238(2) 0.1126(19) Uani 1 1 d D U . . .
C94 C 0.1132(7) 0.0099(6) 0.7030(6) 0.110(4) Uani 0.67 1 d D U P D 1
H94A H 0.114998 0.005045 0.664948 0.165 Uiso 0.67 1 calc R U P D 1
H94B H 0.171961 0.029011 0.708085 0.165 Uiso 0.67 1 calc R U P D 1
H94C H 0.100095 -0.043783 0.722744 0.165 Uiso 0.67 1 calc R U P D 1
C94A C 0.0913(13) -0.0057(8) 0.7048(11) 0.111(9) Uani 0.33 1 d D U P D 2
H94D H 0.156448 0.003644 0.700271 0.166 Uiso 0.33 1 calc R U P D 2
H94E H 0.073888 -0.052073 0.731289 0.166 Uiso 0.33 1 calc R U P D 2
H94F H 0.076694 -0.017916 0.670566 0.166 Uiso 0.33 1 calc R U P D 2
C95 C 0.0366(9) 0.0790(8) 0.7836(3) 0.111(4) Uani 0.67 1 d D U P D 1
H95A H -0.010771 0.118369 0.796847 0.167 Uiso 0.67 1 calc R U P D 1
H95B H 0.023412 0.025324 0.803301 0.167 Uiso 0.67 1 calc R U P D 1
H95C H 0.095278 0.098118 0.788642 0.167 Uiso 0.67 1 calc R U P D 1
C95A C 0.0625(17) 0.0866(18) 0.7785(5) 0.138(13) Uani 0.33 1 d D U P D 2
H95D H 0.030214 0.135675 0.791793 0.206 Uiso 0.33 1 calc R U P D 2
H95E H 0.044093 0.039129 0.803940 0.206 Uiso 0.33 1 calc R U P D 2
H95F H 0.127847 0.094624 0.774373 0.206 Uiso 0.33 1 calc R U P D 2
C96 C -0.0508(6) 0.0395(7) 0.7130(5) 0.116(4) Uani 0.67 1 d D U P D 1
H96A H -0.099961 0.077541 0.725909 0.173 Uiso 0.67 1 calc R U P D 1
H96B H -0.046134 0.035837 0.674578 0.173 Uiso 0.67 1 calc R U P D 1
H96C H -0.063565 -0.014867 0.731780 0.173 Uiso 0.67 1 calc R U P D 1
C96A C -0.0639(6) 0.0654(14) 0.7326(9) 0.109(8) Uani 0.33 1 d D U P D 2
H96D H -0.091205 0.117245 0.744736 0.164 Uiso 0.33 1 calc R U P D 2
H96E H -0.081889 0.054770 0.699028 0.164 Uiso 0.33 1 calc R U P D 2
H96F H -0.084696 0.020613 0.759751 0.164 Uiso 0.33 1 calc R U P D 2
C97 C -0.1290(4) 0.4664(3) 0.81137(17) 0.1054(17) Uani 1 1 d D U . . .
C98 C -0.0675(10) 0.4450(12) 0.8514(5) 0.163(7) Uani 0.5 1 d D U P A 1
H98A H -0.035909 0.393111 0.843478 0.245 Uiso 0.5 1 calc R U P A 1
H98B H -0.023081 0.488681 0.848926 0.245 Uiso 0.5 1 calc R U P A 1
H98C H -0.103950 0.439506 0.887606 0.245 Uiso 0.5 1 calc R U P A 1
C98A C -0.0935(10) 0.3952(7) 0.8427(4) 0.118(5) Uani 0.5 1 d D U P A 2
H98D H -0.028262 0.401358 0.840294 0.177 Uiso 0.5 1 calc R U P A 2
H98E H -0.124154 0.394022 0.880136 0.177 Uiso 0.5 1 calc R U P A 2
H98F H -0.105052 0.343956 0.827935 0.177 Uiso 0.5 1 calc R U P A 2
C99 C -0.2019(10) 0.3981(8) 0.8192(4) 0.152(6) Uani 0.5 1 d D U P A 1
H99A H -0.172172 0.344962 0.812760 0.228 Uiso 0.5 1 calc R U P A 1
H99B H -0.236664 0.396071 0.855865 0.228 Uiso 0.5 1 calc R U P A 1
H99C H -0.242822 0.410350 0.794042 0.228 Uiso 0.5 1 calc R U P A 1
C99A C -0.2307(6) 0.4621(15) 0.8128(7) 0.204(9) Uani 0.5 1 d D U P A 2
H99D H -0.249788 0.509872 0.791798 0.306 Uiso 0.5 1 calc R U P A 2
H99E H -0.244191 0.411791 0.797616 0.306 Uiso 0.5 1 calc R U P A 2
H99F H -0.263293 0.461857 0.849817 0.306 Uiso 0.5 1 calc R U P A 2
C100 C -0.1790(8) 0.5457(6) 0.8219(4) 0.108(4) Uani 0.5 1 d D U P A 1
H10D H -0.217856 0.557616 0.795474 0.162 Uiso 0.5 1 calc R U P A 1
H10E H -0.216386 0.540969 0.857805 0.162 Uiso 0.5 1 calc R U P A 1
H10F H -0.135517 0.590144 0.819126 0.162 Uiso 0.5 1 calc R U P A 1
C101 C -0.0507(3) 0.8434(3) 0.5768(2) 0.1041(16) Uani 1 1 d D U . . .
C102 C -0.1477(6) 0.8470(6) 0.5701(6) 0.130(2) Uani 0.5 1 d D U P B 1
H10G H -0.179753 0.798780 0.589338 0.195 Uiso 0.5 1 calc R U P B 1
H10H H -0.176527 0.896895 0.584476 0.195 Uiso 0.5 1 calc R U P B 1
H10I H -0.150152 0.847798 0.532062 0.195 Uiso 0.5 1 calc R U P B 1
C103 C -0.0683(9) 0.8583(6) 0.6400(3) 0.130(2) Uani 0.5 1 d D U P B 1
H10J H -0.111296 0.817587 0.659956 0.195 Uiso 0.5 1 calc R U P B 1
H10K H -0.011021 0.852682 0.652792 0.195 Uiso 0.5 1 calc R U P B 1
H10L H -0.093233 0.913530 0.645236 0.195 Uiso 0.5 1 calc R U P B 1
C104 C 0.0148(7) 0.9085(6) 0.5520(5) 0.130(2) Uani 0.5 1 d D U P B 1
H10M H 0.074118 0.895095 0.560953 0.195 Uiso 0.5 1 calc R U P B 1
H10N H 0.019865 0.912141 0.513122 0.195 Uiso 0.5 1 calc R U P B 1
H10O H -0.006510 0.961238 0.565536 0.195 Uiso 0.5 1 calc R U P B 1
C105 C 0.2632(3) 0.8035(2) 0.36609(14) 0.0724(10) Uani 1 1 d D U . . .
C106 C 0.2477(16) 0.7823(12) 0.3110(5) 0.080(6) Uani 0.5 1 d D U P C 1
H10P H 0.185194 0.764228 0.314131 0.121 Uiso 0.5 1 calc R U P C 1
H10Q H 0.258707 0.830890 0.285658 0.121 Uiso 0.5 1 calc R U P C 1
H10R H 0.289396 0.738124 0.298223 0.121 Uiso 0.5 1 calc R U P C 1
C107 C 0.3611(6) 0.8316(12) 0.3608(8) 0.078(5) Uani 0.5 1 d D U P C 1
H10S H 0.371381 0.845245 0.395678 0.117 Uiso 0.5 1 calc R U P C 1
H10T H 0.402545 0.787395 0.347899 0.117 Uiso 0.5 1 calc R U P C 1
H10U H 0.371856 0.880161 0.335334 0.117 Uiso 0.5 1 calc R U P C 1
C108 C 0.1986(13) 0.8736(8) 0.3869(8) 0.089(6) Uani 0.5 1 d D U P C 1
H10V H 0.135810 0.856180 0.390422 0.134 Uiso 0.5 1 calc R U P C 1
H10W H 0.209520 0.886650 0.421790 0.134 Uiso 0.5 1 calc R U P C 1
H10X H 0.209685 0.922320 0.361625 0.134 Uiso 0.5 1 calc R U P C 1
C109 C 0.3558(3) 0.3196(2) 0.29123(15) 0.0862(13) Uani 1 1 d D U . . .
C110 C 0.2806(7) 0.2841(7) 0.2701(5) 0.113(3) Uani 0.5 1 d D U P E 1
H11F H 0.304505 0.264030 0.235087 0.169 Uiso 0.5 1 calc R U P E 1
H11G H 0.253525 0.238468 0.294844 0.169 Uiso 0.5 1 calc R U P E 1
H11H H 0.234524 0.326438 0.266606 0.169 Uiso 0.5 1 calc R U P E 1
C111 C 0.3965(10) 0.3924(7) 0.2515(5) 0.113(3) Uani 0.5 1 d D U P E 1
H11I H 0.446087 0.416675 0.264667 0.169 Uiso 0.5 1 calc R U P E 1
H11J H 0.419653 0.372454 0.216376 0.169 Uiso 0.5 1 calc R U P E 1
H11K H 0.349450 0.434047 0.248521 0.169 Uiso 0.5 1 calc R U P E 1
C112 C 0.4360(7) 0.2586(7) 0.2911(4) 0.113(3) Uani 0.5 1 d D U P E 1
H11L H 0.483972 0.283912 0.305110 0.169 Uiso 0.5 1 calc R U P E 1
H11M H 0.415289 0.208696 0.313522 0.169 Uiso 0.5 1 calc R U P E 1
H11N H 0.459613 0.244669 0.254443 0.169 Uiso 0.5 1 calc R U P E 1
C113 C 0.7001(3) 0.0745(3) 0.45046(18) 0.0934(14) Uani 1 1 d . . . . .
H11O H 0.651855 0.067371 0.429901 0.112 Uiso 1 1 calc R U . . .
H11P H 0.749079 0.106936 0.427041 0.112 Uiso 1 1 calc R U . . .
C114 C 0.7345(3) -0.0032(3) 0.46535(18) 0.0869(12) Uani 1 1 d . . . . .
H11Q H 0.798306 0.002575 0.468996 0.104 Uiso 1 1 calc R U . . .
H11R H 0.733484 -0.040151 0.436746 0.104 Uiso 1 1 calc R U . . .
C115 C 0.6817(2) -0.0408(2) 0.51653(16) 0.0716(10) Uani 1 1 d . . . . .
H11S H 0.689019 -0.101243 0.518155 0.086 Uiso 1 1 calc R U . . .
H11T H 0.703816 -0.020572 0.547063 0.086 Uiso 1 1 calc R U . . .
C116 C 0.2394(3) -0.2591(2) 0.73519(16) 0.0936(15) Uani 1 1 d D U . . .
C117 C 0.2759(9) -0.2589(7) 0.6759(3) 0.065(3) Uani 0.5 1 d D U P F 1
H11U H 0.339616 -0.242664 0.668302 0.098 Uiso 0.5 1 calc R U P F 1
H11V H 0.270803 -0.313969 0.664411 0.098 Uiso 0.5 1 calc R U P F 1
H11W H 0.241005 -0.219852 0.656555 0.098 Uiso 0.5 1 calc R U P F 1
C118 C 0.2958(9) -0.3243(7) 0.7642(5) 0.128(6) Uani 0.5 1 d D U P F 1
H11X H 0.273675 -0.325997 0.802826 0.191 Uiso 0.5 1 calc R U P F 1
H11Y H 0.288947 -0.378490 0.751741 0.191 Uiso 0.5 1 calc R U P F 1
H11Z H 0.359762 -0.309057 0.755940 0.191 Uiso 0.5 1 calc R U P F 1
C119 C 0.1408(7) -0.2839(11) 0.7486(8) 0.157(8) Uani 0.5 1 d D U P F 1
H12E H 0.118775 -0.283597 0.787211 0.236 Uiso 0.5 1 calc R U P F 1
H12F H 0.104998 -0.245069 0.729739 0.236 Uiso 0.5 1 calc R U P F 1
H12G H 0.134796 -0.339186 0.737595 0.236 Uiso 0.5 1 calc R U P F 1
C120 C 0.1999(4) -0.1671(3) 1.05715(18) 0.0995(15) Uani 1 1 d D U . . .
C121 C 0.1345(11) -0.2350(8) 1.0482(6) 0.181(4) Uani 0.5 1 d D U P G 1
H12H H 0.159694 -0.260237 1.015014 0.271 Uiso 0.5 1 calc R U P G 1
H12I H 0.127440 -0.276981 1.078252 0.271 Uiso 0.5 1 calc R U P G 1
H12J H 0.075398 -0.210384 1.045542 0.271 Uiso 0.5 1 calc R U P G 1
C122 C 0.2887(8) -0.2143(10) 1.0608(7) 0.181(4) Uani 0.5 1 d D U P G 1
H12K H 0.310926 -0.239671 1.027341 0.271 Uiso 0.5 1 calc R U P G 1
H12L H 0.334177 -0.176228 1.067034 0.271 Uiso 0.5 1 calc R U P G 1
H12M H 0.277527 -0.257069 1.090450 0.271 Uiso 0.5 1 calc R U P G 1
C123 C 0.1633(14) -0.1271(9) 1.1076(4) 0.181(4) Uani 0.5 1 d D U P G 1
H12N H 0.159280 -0.168004 1.138252 0.271 Uiso 0.5 1 calc R U P G 1
H12O H 0.203803 -0.082967 1.111573 0.271 Uiso 0.5 1 calc R U P G 1
H12P H 0.103015 -0.104372 1.106109 0.271 Uiso 0.5 1 calc R U P G 1
C124 C 0.1183(4) 0.1956(4) 1.1161(2) 0.1357(16) Uani 1 1 d D U . . .
C125 C 0.1031(10) 0.1098(5) 1.1429(4) 0.1357(16) Uani 0.5 1 d D U P H 1
H12Q H 0.159060 0.077556 1.134897 0.204 Uiso 0.5 1 calc R U P H 1
H12R H 0.085542 0.112641 1.181656 0.204 Uiso 0.5 1 calc R U P H 1
H12S H 0.054852 0.083612 1.129679 0.204 Uiso 0.5 1 calc R U P H 1
C126 C 0.1922(8) 0.2418(8) 1.1363(4) 0.1357(16) Uani 0.5 1 d D U P H 1
H12T H 0.199721 0.296863 1.117839 0.204 Uiso 0.5 1 calc R U P H 1
H12U H 0.174069 0.246228 1.174834 0.204 Uiso 0.5 1 calc R U P H 1
H12V H 0.249659 0.211513 1.128982 0.204 Uiso 0.5 1 calc R U P H 1
C127 C 0.0323(7) 0.2496(7) 1.1272(5) 0.1357(16) Uani 0.5 1 d D U P H 1
H12W H 0.044890 0.304444 1.109205 0.204 Uiso 0.5 1 calc R U P H 1
H12X H -0.016606 0.224746 1.113827 0.204 Uiso 0.5 1 calc R U P H 1
H12Y H 0.014084 0.253775 1.165804 0.204 Uiso 0.5 1 calc R U P H 1
C128 C 0.1987(5) 0.5372(4) 0.9444(2) 0.1535(19) Uani 1 1 d D U . . .
C129 C 0.1507(11) 0.5196(8) 1.0015(4) 0.1535(19) Uani 0.5 1 d D U P I 1
H12Z H 0.185922 0.479358 1.019832 0.230 Uiso 0.5 1 calc R U P I 1
H13A H 0.144589 0.570427 1.019710 0.230 Uiso 0.5 1 calc R U P I 1
H13B H 0.090585 0.497530 1.002155 0.230 Uiso 0.5 1 calc R U P I 1
C130 C 0.2921(7) 0.5785(8) 0.9393(6) 0.1535(19) Uani 0.5 1 d D U P I 1
H13C H 0.319764 0.588375 0.901434 0.230 Uiso 0.5 1 calc R U P I 1
H13D H 0.283875 0.630824 0.955763 0.230 Uiso 0.5 1 calc R U P I 1
H13E H 0.331494 0.542351 0.957394 0.230 Uiso 0.5 1 calc R U P I 1
C131 C 0.1466(10) 0.5997(7) 0.9140(5) 0.1535(19) Uani 0.5 1 d D U P I 1
H13F H 0.179501 0.609700 0.877200 0.230 Uiso 0.5 1 calc R U P I 1
H13G H 0.086379 0.578314 0.913929 0.230 Uiso 0.5 1 calc R U P I 1
H13H H 0.140383 0.651211 0.931484 0.230 Uiso 0.5 1 calc R U P I 1
C132 C 0.4155(3) 0.4692(2) 0.63013(17) 0.0838(12) Uani 1 1 d D U . . .
C133 C 0.4479(8) 0.4257(7) 0.5783(3) 0.124(5) Uani 0.67 1 d D U P J 1
H13I H 0.493091 0.383596 0.584302 0.186 Uiso 0.67 1 calc R U P J 1
H13J H 0.396270 0.399946 0.568202 0.186 Uiso 0.67 1 calc R U P J 1
H13K H 0.475024 0.466025 0.549494 0.186 Uiso 0.67 1 calc R U P J 1
C134 C 0.3458(8) 0.5336(7) 0.6182(6) 0.123(6) Uani 0.67 1 d D U P J 1
H13L H 0.292728 0.506335 0.610941 0.185 Uiso 0.67 1 calc R U P J 1
H13M H 0.327584 0.565998 0.649084 0.185 Uiso 0.67 1 calc R U P J 1
H13N H 0.372315 0.569774 0.586940 0.185 Uiso 0.67 1 calc R U P J 1
C135 C 0.5011(7) 0.5057(8) 0.6420(6) 0.172(6) Uani 0.67 1 d D U P J 1
H13O H 0.543033 0.461371 0.649346 0.259 Uiso 0.67 1 calc R U P J 1
H13P H 0.530017 0.541511 0.611136 0.259 Uiso 0.67 1 calc R U P J 1
H13Q H 0.485287 0.537735 0.673279 0.259 Uiso 0.67 1 calc R U P J 1
O1 O 0.66209(17) 0.12106(15) 0.49878(10) 0.0721(7) Uani 1 1 d . . . . .
O2 O 0.58800(14) -0.01892(13) 0.51931(8) 0.0559(5) Uani 1 1 d . . . . .

loop_
_atom_site_aniso_label
_atom_site_aniso_U_11
_atom_site_aniso_U_22
_atom_site_aniso_U_33
_atom_site_aniso_U_23
_atom_site_aniso_U_13
_atom_site_aniso_U_12
C00B 0.279(17) 0.139(11) 0.110(10) -0.026(9) 0.030(12) 0.018(12)
C1 0.0605(19) 0.0435(16) 0.0499(17) 0.0035(13) -0.0101(14) -0.0001(14)
C2 0.0606(19) 0.0435(16) 0.0517(17) 0.0005(13) -0.0105(14) -0.0011(14)
C02B 0.124(3) 0.074(2) 0.184(6) 0.003(3) -0.021(4) 0.031(2)
C3 0.065(2) 0.0406(16) 0.0609(19) -0.0003(14) -0.0139(16) 0.0041(14)
C03B 0.124(3) 0.074(2) 0.184(6) 0.003(3) -0.021(4) 0.031(2)
C4 0.070(2) 0.0406(16) 0.0564(19) 0.0051(13) -0.0149(16) -0.0002(14)
C04B 0.124(3) 0.074(2) 0.184(6) 0.003(3) -0.021(4) 0.031(2)
C5 0.065(2) 0.0429(16) 0.0539(18) 0.0036(13) -0.0100(15) -0.0036(14)
C6 0.065(2) 0.0385(15) 0.0530(17) 0.0004(13) -0.0079(15) 0.0003(14)
C06B 0.092(10) 0.076(8) 0.062(8) 0.039(6) -0.017(5) -0.006(6)
C7 0.062(5) 0.036(3) 0.054(5) 0.001(3) -0.010(4) 0.008(3)
C8 0.080(4) 0.052(3) 0.061(3) 0.009(2) 0.000(3) 0.005(2)
C9 0.083(4) 0.066(3) 0.068(3) 0.011(3) -0.002(3) 0.007(3)
C10 0.069(4) 0.075(4) 0.075(4) 0.021(4) -0.005(3) -0.016(4)
C11 0.070(3) 0.055(3) 0.087(4) 0.015(3) -0.012(3) -0.007(2)
C12 0.067(3) 0.056(3) 0.071(3) 0.005(2) -0.011(3) 0.002(2)
C7A 0.048(8) 0.053(8) 0.049(9) 0.001(6) -0.001(6) -0.005(6)
C8A 0.049(5) 0.046(4) 0.058(5) 0.001(4) 0.006(4) 0.007(4)
C9A 0.050(5) 0.048(5) 0.065(5) 0.001(4) 0.002(4) 0.011(4)
C10A 0.058(6) 0.037(5) 0.058(6) 0.005(5) -0.013(5) -0.002(4)
C11A 0.045(4) 0.034(4) 0.041(4) 0.001(3) -0.003(3) 0.002(3)
C12A 0.046(4) 0.033(4) 0.037(4) -0.006(3) -0.005(3) 0.005(3)
C07B 0.136(13) 0.102(12) 0.084(9) 0.046(8) -0.061(8) -0.056(8)
C08B 0.124(11) 0.058(8) 0.102(10) 0.013(6) -0.053(8) -0.023(7)
C10B 0.147(5) 0.072(3) 0.069(4) -0.019(3) -0.026(3) 0.020(3)
C11B 0.147(5) 0.072(3) 0.069(4) -0.019(3) -0.026(3) 0.020(3)
C12B 0.147(5) 0.072(3) 0.069(4) -0.019(3) -0.026(3) 0.020(3)
C13 0.071(2) 0.0359(15) 0.0547(18) 0.0005(13) -0.0125(15) 0.0030(14)
C14 0.124(4) 0.163(5) 0.074(3) -0.038(3) 0.002(3) -0.071(4)
C15 0.172(6) 0.145(5) 0.073(3) -0.041(3) 0.000(3) -0.065(5)
C16 0.117(4) 0.061(2) 0.054(2) 0.0022(17) -0.001(2) 0.025(2)
C17 0.080(3) 0.200(6) 0.060(3) 0.011(3) -0.002(2) -0.010(3)
C17B 0.214(18) 0.100(12) 0.149(15) -0.047(10) 0.020(11) -0.023(11)
C18 0.079(3) 0.199(6) 0.054(2) -0.003(3) -0.010(2) -0.024(3)
C18B 0.230(15) 0.055(6) 0.080(8) 0.008(5) 0.016(9) -0.044(8)
C19 0.068(2) 0.0429(16) 0.0569(19) 0.0015(14) -0.0122(16) 0.0036(15)
C19B 0.174(14) 0.144(14) 0.116(11) -0.058(10) 0.030(8) -0.064(10)
C20 0.079(2) 0.0511(19) 0.094(3) -0.0156(18) -0.037(2) 0.0102(17)
C21 0.087(3) 0.049(2) 0.131(4) -0.021(2) -0.044(3) 0.0055(19)
C21B 0.149(6) 0.126(5) 0.087(4) 0.049(4) -0.014(4) -0.012(4)
C22 0.075(3) 0.0488(19) 0.110(3) -0.0037(19) -0.027(2) 0.0074(18)
C22B 0.149(6) 0.126(5) 0.087(4) 0.049(4) -0.014(4) -0.012(4)
C23 0.060(2) 0.0497(19) 0.107(3) 0.0013(19) -0.014(2) 0.0014(16)
C23B 0.149(6) 0.126(5) 0.087(4) 0.049(4) -0.014(4) -0.012(4)
C24 0.067(2) 0.0439(18) 0.091(3) 0.0018(17) -0.0079(19) -0.0052(16)
C25 0.070(2) 0.0387(15) 0.0571(18) 0.0026(13) -0.0152(16) 0.0045(15)
C25B 0.173(4) 0.147(3) 0.079(2) -0.021(2) 0.005(2) -0.028(3)
C26 0.068(2) 0.0459(17) 0.062(2) 0.0073(14) -0.0185(16) 0.0006(15)
C26B 0.173(4) 0.147(3) 0.079(2) -0.021(2) 0.005(2) -0.028(3)
C27 0.071(2) 0.0536(18) 0.064(2) 0.0089(16) -0.0210(17) -0.0094(16)
C27B 0.173(4) 0.147(3) 0.079(2) -0.021(2) 0.005(2) -0.028(3)
C28 0.078(2) 0.0457(17) 0.0601(19) 0.0041(14) -0.0232(17) -0.0060(16)
C29 0.074(2) 0.0471(17) 0.066(2) 0.0048(15) -0.0258(17) 0.0032(16)
C29B 0.224(5) 0.118(3) 0.123(3) -0.047(3) -0.033(3) 0.025(3)
C30 0.066(2) 0.0472(17) 0.063(2) 0.0054(15) -0.0136(16) -0.0045(15)
C30B 0.224(5) 0.118(3) 0.123(3) -0.047(3) -0.033(3) 0.025(3)
C31 0.066(2) 0.0370(15) 0.0552(18) 0.0052(13) -0.0102(15) -0.0071(14)
C31B 0.224(5) 0.118(3) 0.123(3) -0.047(3) -0.033(3) 0.025(3)
C32 0.075(2) 0.0492(17) 0.0542(19) 0.0070(14) -0.0096(16) -0.0044(16)
C33 0.084(2) 0.0554(19) 0.0531(19) 0.0059(15) -0.0177(17) -0.0056(17)
C33B 0.062(9) 0.042(6) 0.108(11) 0.019(6) 0.018(7) -0.014(6)
C34 0.093(3) 0.0556(19) 0.0511(19) 0.0007(15) -0.0163(18) -0.0051(18)
C34B 0.085(9) 0.033(6) 0.057(7) 0.019(5) -0.029(7) -0.012(6)
C35 0.076(2) 0.0477(17) 0.0509(18) -0.0001(14) -0.0127(16) -0.0015(15)
C35B 0.084(8) 0.047(6) 0.080(8) 0.018(5) -0.033(7) -0.009(6)
C36 0.067(2) 0.0410(15) 0.0483(17) 0.0003(13) -0.0068(14) -0.0073(14)
C37 0.071(2) 0.0402(15) 0.0515(18) 0.0034(13) -0.0035(15) 0.0028(14)
C38 0.069(2) 0.0350(14) 0.0462(16) 0.0013(12) -0.0081(14) -0.0031(14)
C39 0.075(2) 0.0345(14) 0.0420(16) -0.0028(12) -0.0055(14) -0.0027(14)
C40 0.078(2) 0.0423(16) 0.0446(16) 0.0039(13) -0.0074(15) -0.0067(15)
C41 0.065(2) 0.0525(18) 0.0509(18) 0.0049(14) -0.0018(15) -0.0078(16)
C42 0.0590(19) 0.0504(17) 0.0504(17) 0.0017(14) -0.0097(14) -0.0062(15)
C43 0.068(2) 0.0406(15) 0.0427(16) -0.0033(12) -0.0078(14) -0.0058(14)
C44 0.072(2) 0.0365(15) 0.0461(16) -0.0021(12) -0.0074(14) -0.0023(14)
C45 0.095(3) 0.0423(16) 0.0463(18) 0.0038(13) 0.0034(17) 0.0147(17)
C46 0.117(3) 0.056(2) 0.054(2) 0.0134(16) 0.013(2) 0.029(2)
C47 0.084(2) 0.0455(17) 0.0481(18) 0.0056(14) -0.0007(16) 0.0125(16)
C48 0.0616(19) 0.0405(15) 0.0446(16) -0.0003(12) -0.0070(14) 0.0002(13)
C49 0.0554(18) 0.0419(15) 0.0489(16) 0.0001(12) -0.0090(14) -0.0034(13)
C50 0.0532(18) 0.0477(16) 0.0494(17) -0.0052(13) -0.0088(14) 0.0012(13)
C51 0.072(2) 0.0471(17) 0.0578(19) -0.0022(14) -0.0114(16) 0.0107(15)
C52 0.076(2) 0.0445(16) 0.0507(18) 0.0049(13) -0.0111(16) 0.0094(15)
C53 0.0620(19) 0.0413(15) 0.0466(16) 0.0005(12) -0.0121(14) 0.0040(13)
C54 0.067(2) 0.0470(16) 0.0440(16) 0.0011(13) -0.0095(14) 0.0024(14)
C55 0.064(2) 0.0461(16) 0.0459(16) 0.0006(13) -0.0091(14) 0.0010(14)
C56 0.104(3) 0.0538(19) 0.0497(19) 0.0079(15) 0.0053(18) 0.0249(19)
C57 0.070(2) 0.0507(17) 0.0428(16) 0.0012(13) -0.0119(14) 0.0026(15)
C58 0.069(2) 0.0574(19) 0.0436(17) 0.0009(14) -0.0069(15) 0.0051(16)
C59 0.072(2) 0.065(2) 0.0432(17) 0.0016(15) -0.0080(15) 0.0068(17)
C60 0.075(2) 0.067(2) 0.0438(17) -0.0024(15) -0.0086(15) 0.0052(17)
C61 0.087(3) 0.063(2) 0.0477(18) -0.0051(15) -0.0140(17) 0.0069(18)
C62 0.088(3) 0.0531(19) 0.0474(18) -0.0031(14) -0.0115(17) 0.0041(17)
C63 0.083(2) 0.0518(18) 0.0429(17) 0.0059(14) -0.0064(16) 0.0037(16)
C64 0.074(2) 0.0473(17) 0.0488(17) 0.0050(14) -0.0066(15) 0.0075(15)
C65 0.094(3) 0.0477(18) 0.0490(18) 0.0034(14) 0.0052(17) 0.0033(17)
C66 0.112(3) 0.0500(19) 0.055(2) 0.0048(16) 0.005(2) -0.0041(19)
C67 0.116(3) 0.057(2) 0.057(2) 0.0051(17) 0.006(2) -0.017(2)
C68 0.099(3) 0.060(2) 0.0462(18) 0.0029(15) 0.0030(18) -0.0033(19)
C69 0.083(3) 0.063(2) 0.0443(17) -0.0001(15) -0.0045(17) 0.0039(18)
C70 0.086(3) 0.081(3) 0.059(2) 0.0106(19) -0.0060(19) 0.005(2)
C71 0.092(3) 0.088(3) 0.072(3) 0.023(2) -0.014(2) 0.002(2)
C72 0.109(3) 0.068(2) 0.057(2) 0.0027(18) -0.015(2) -0.005(2)
C73 0.096(3) 0.082(3) 0.052(2) 0.0036(19) 0.005(2) -0.005(2)
C74 0.082(3) 0.080(2) 0.054(2) -0.0008(18) -0.0033(18) 0.008(2)
C75 0.087(3) 0.065(2) 0.0462(18) -0.0042(15) -0.0091(18) 0.0048(18)
C76 0.084(3) 0.121(4) 0.059(2) -0.020(2) -0.012(2) 0.002(3)
C77 0.110(4) 0.132(4) 0.054(2) -0.016(2) -0.025(2) -0.008(3)
C78 0.118(4) 0.079(3) 0.056(2) -0.0132(19) 0.005(2) -0.019(2)
C79 0.091(3) 0.126(4) 0.071(3) -0.030(3) 0.005(2) 0.010(3)
C80 0.086(3) 0.128(4) 0.066(3) -0.018(3) -0.011(2) 0.023(3)
C81 0.113(3) 0.067(2) 0.0455(18) -0.0072(16) -0.0206(19) 0.013(2)
C82 0.128(4) 0.087(3) 0.166(6) -0.055(4) -0.058(4) 0.017(3)
C83 0.182(7) 0.107(4) 0.196(7) -0.078(5) -0.101(6) 0.036(4)
C84 0.198(7) 0.088(3) 0.082(3) -0.032(3) -0.049(4) 0.035(4)
C85 0.164(6) 0.105(4) 0.144(5) -0.044(4) -0.052(5) 0.054(4)
C86 0.136(5) 0.080(3) 0.133(4) -0.038(3) -0.057(4) 0.040(3)
C87 0.079(4) 0.064(4) 0.052(3) -0.011(3) -0.019(3) -0.012(3)
C88 0.140(6) 0.058(4) 0.066(4) -0.012(3) -0.008(4) -0.005(3)
C89 0.147(6) 0.054(3) 0.065(4) -0.008(3) -0.003(4) -0.006(3)
C90 0.106(6) 0.042(4) 0.074(5) 0.000(3) -0.035(4) 0.000(3)
C91 0.072(3) 0.044(2) 0.050(2) -0.002(2) -0.011(2) -0.003(2)
C92 0.066(3) 0.049(2) 0.047(2) 0.000(2) -0.012(2) 0.003(2)
C87A 0.049(5) 0.033(4) 0.020(4) -0.006(3) -0.026(4) 0.009(4)
C88A 0.078(7) 0.061(6) 0.075(7) 0.013(6) -0.003(5) 0.025(5)
C89A 0.078(7) 0.085(7) 0.102(8) 0.004(7) -0.009(6) 0.015(6)
C90A 0.069(6) 0.053(7) 0.049(7) -0.009(6) 0.005(5) -0.011(5)
C91A 0.076(6) 0.064(6) 0.088(7) 0.002(5) -0.016(5) -0.002(5)
C92A 0.084(7) 0.069(6) 0.070(6) 0.006(5) -0.024(5) 0.006(5)
C93 0.101(4) 0.104(4) 0.131(4) 0.070(3) -0.044(3) -0.039(3)
C94 0.095(6) 0.085(5) 0.149(8) 0.071(5) -0.049(6) -0.059(6)
C94A 0.094(13) 0.093(12) 0.147(14) 0.064(10) -0.049(10) -0.074(10)
C95 0.083(6) 0.117(7) 0.120(7) 0.087(6) -0.024(5) -0.032(5)
C95A 0.125(19) 0.117(15) 0.146(17) 0.061(12) 0.012(11) -0.038(12)
C96 0.100(6) 0.090(7) 0.156(10) 0.055(6) -0.045(6) -0.043(5)
C96A 0.097(12) 0.105(14) 0.119(14) 0.077(11) -0.040(9) -0.029(9)
C97 0.134(4) 0.110(3) 0.060(2) 0.010(2) 0.000(3) 0.043(3)
C98 0.164(12) 0.222(16) 0.092(9) 0.044(11) -0.023(8) 0.023(12)
C98A 0.159(11) 0.109(8) 0.066(6) 0.032(6) 0.007(6) 0.022(8)
C99 0.191(13) 0.152(10) 0.079(7) 0.005(7) 0.060(8) -0.067(10)
C99A 0.167(13) 0.281(18) 0.145(12) -0.006(14) 0.008(10) 0.048(14)
C100 0.114(8) 0.109(7) 0.081(6) -0.017(5) 0.032(6) 0.031(6)
C101 0.089(3) 0.056(2) 0.172(5) -0.010(3) -0.036(3) 0.007(2)
C102 0.124(3) 0.074(2) 0.184(6) 0.003(3) -0.021(4) 0.031(2)
C103 0.124(3) 0.074(2) 0.184(6) 0.003(3) -0.021(4) 0.031(2)
C104 0.124(3) 0.074(2) 0.184(6) 0.003(3) -0.021(4) 0.031(2)
C105 0.092(3) 0.057(2) 0.072(2) 0.0188(17) -0.032(2) -0.0150(19)
C106 0.076(8) 0.095(11) 0.077(9) 0.005(7) -0.033(6) -0.023(7)
C107 0.085(8) 0.060(6) 0.090(9) 0.024(6) -0.028(6) -0.031(5)
C108 0.126(11) 0.037(6) 0.107(11) 0.012(6) -0.034(9) -0.002(6)
C109 0.134(4) 0.075(2) 0.054(2) -0.0070(18) -0.030(2) 0.012(2)
C110 0.162(6) 0.104(5) 0.069(4) -0.017(3) -0.012(4) 0.024(4)
C111 0.162(6) 0.104(5) 0.069(4) -0.017(3) -0.012(4) 0.024(4)
C112 0.162(6) 0.104(5) 0.069(4) -0.017(3) -0.012(4) 0.024(4)
C113 0.083(3) 0.109(3) 0.071(3) 0.016(2) 0.016(2) 0.016(3)
C114 0.074(3) 0.102(3) 0.079(3) -0.013(2) 0.003(2) -0.005(2)
C115 0.059(2) 0.070(2) 0.083(3) -0.0173(19) -0.0045(18) 0.0055(17)
C116 0.137(4) 0.058(2) 0.071(2) -0.0033(19) 0.018(3) -0.018(2)
C117 0.100(6) 0.045(5) 0.046(4) 0.004(4) -0.003(4) -0.018(4)
C118 0.212(14) 0.054(6) 0.088(8) 0.021(5) 0.032(9) -0.009(8)
C119 0.173(13) 0.112(10) 0.164(15) -0.057(10) 0.054(10) -0.080(9)
C120 0.129(4) 0.088(3) 0.074(3) 0.019(2) -0.011(3) -0.009(3)
C121 0.227(9) 0.159(7) 0.146(7) 0.059(6) -0.039(6) 0.010(7)
C122 0.227(9) 0.159(7) 0.146(7) 0.059(6) -0.039(6) 0.010(7)
C123 0.227(9) 0.159(7) 0.146(7) 0.059(6) -0.039(6) 0.010(7)
C124 0.173(4) 0.147(3) 0.079(2) -0.021(2) 0.005(2) -0.028(3)
C125 0.173(4) 0.147(3) 0.079(2) -0.021(2) 0.005(2) -0.028(3)
C126 0.173(4) 0.147(3) 0.079(2) -0.021(2) 0.005(2) -0.028(3)
C127 0.173(4) 0.147(3) 0.079(2) -0.021(2) 0.005(2) -0.028(3)
C128 0.224(5) 0.118(3) 0.123(3) -0.047(3) -0.033(3) 0.025(3)
C129 0.224(5) 0.118(3) 0.123(3) -0.047(3) -0.033(3) 0.025(3)
C130 0.224(5) 0.118(3) 0.123(3) -0.047(3) -0.033(3) 0.025(3)
C131 0.224(5) 0.118(3) 0.123(3) -0.047(3) -0.033(3) 0.025(3)
C132 0.103(3) 0.065(2) 0.085(3) 0.021(2) -0.031(2) -0.027(2)
C133 0.094(7) 0.152(10) 0.104(7) 0.057(6) 0.008(5) -0.018(6)
C134 0.151(10) 0.059(6) 0.144(10) 0.027(6) -0.003(8) -0.012(6)
C135 0.176(11) 0.136(9) 0.221(13) 0.051(8) -0.094(10) -0.078(9)
O1 0.0653(15) 0.0714(15) 0.0775(16) 0.0183(13) -0.0178(12) -0.0080(12)
O2 0.0551(13) 0.0582(12) 0.0524(12) -0.0081(10) -0.0042(10) 0.0029(10)

loop_
_atom_type_symbol
_atom_type_description
_atom_type_scat_dispersion_real
_atom_type_scat_dispersion_imag
_atom_type_scat_source
C C 0.0181 0.0091 'International Tables Vol C Tables 4.2.6.8 and 6.1.1.4'
H H 0.0000 0.0000 'International Tables Vol C Tables 4.2.6.8 and 6.1.1.4'
O O 0.0492 0.0322 'International Tables Vol C Tables 4.2.6.8 and 6.1.1.4'

loop_
_geom_angle_atom_site_label_1
_geom_angle_atom_site_label_2
_geom_angle_atom_site_label_3
_geom_angle
_geom_angle_site_symmetry_1
_geom_angle_site_symmetry_3
_geom_angle_publ_flag
C97 C00B H00A 109.5 . . ?
C97 C00B H00B 109.5 . . ?
H00A C00B H00B 109.5 . . ?
C97 C00B H00C 109.5 . . ?
H00A C00B H00C 109.5 . . ?
H00B C00B H00C 109.5 . . ?
C2 C1 C6 119.7(3) . . ?
C2 C1 C7 118.4(3) . . ?
C6 C1 C7 121.8(3) . . ?
C2 C1 C7A 125.8(3) . . ?
C6 C1 C7A 114.5(3) . . ?
C3 C2 C1 119.8(3) . . ?
C3 C2 C13 119.3(3) . . ?
C1 C2 C13 120.7(3) . . ?
C101 C02B H02A 109.5 . . ?
C101 C02B H02B 109.5 . . ?
H02A C02B H02B 109.5 . . ?
C101 C02B H02C 109.5 . . ?
H02A C02B H02C 109.5 . . ?
H02B C02B H02C 109.5 . . ?
C4 C3 C2 120.7(3) . . ?
C4 C3 C19 118.9(3) . . ?
C2 C3 C19 120.3(3) . . ?
C101 C03B H03A 109.5 . . ?
C101 C03B H03B 109.5 . . ?
H03A C03B H03B 109.5 . . ?
C101 C03B H03C 109.5 . . ?
H03A C03B H03C 109.5 . . ?
H03B C03B H03C 109.5 . . ?
C3 C4 C5 120.1(3) . . ?
C3 C4 C25 118.1(3) . . ?
C5 C4 C25 121.6(3) . . ?
C101 C04B H04A 109.5 . . ?
C101 C04B H04B 109.5 . . ?
H04A C04B H04B 109.5 . . ?
C101 C04B H04C 109.5 . . ?
H04A C04B H04C 109.5 . . ?
H04B C04B H04C 109.5 . . ?
C4 C5 C6 119.1(3) . . ?
C4 C5 C31 123.5(3) . . ?
C6 C5 C31 117.1(3) . . ?
C1 C6 C5 119.3(3) . . ?
C1 C6 C37 122.2(3) . . ?
C5 C6 C37 117.9(3) . . ?
C105 C06B H06A 109.5 . . ?
C105 C06B H06B 109.5 . . ?
H06A C06B H06B 109.5 . . ?
C105 C06B H06C 109.5 . . ?
H06A C06B H06C 109.5 . . ?
H06B C06B H06C 109.5 . . ?
C8 C7 C12 120.0 . . ?
C8 C7 C1 122.8(2) . . ?
C12 C7 C1 117.2(2) . . ?
C7 C8 C9 120.0 . . ?
C7 C8 H8A 120.0 . . ?
C9 C8 H8A 120.0 . . ?
C8 C9 C10 120.0 . . ?
C8 C9 H9A 120.0 . . ?
C10 C9 H9A 120.0 . . ?
C11 C10 C9 120.0 . . ?
C11 C10 C93 111.7(3) . . ?
C9 C10 C93 127.5(3) . . ?
C10 C11 C12 120.0 . . ?
C10 C11 H11A 120.0 . . ?
C12 C11 H11A 120.0 . . ?
C11 C12 C7 120.0 . . ?
C11 C12 H12A 120.0 . . ?
C7 C12 H12A 120.0 . . ?
C8A C7A C12A 120.0 . . ?
C8A C7A C1 119.9(4) . . ?
C12A C7A C1 119.7(4) . . ?
C7A C8A C9A 120.0 . . ?
C7A C8A H8AA 120.0 . . ?
C9A C8A H8AA 120.0 . . ?
C10A C9A C8A 120.0 . . ?
C10A C9A H9AA 120.0 . . ?
C8A C9A H9AA 120.0 . . ?
C11A C10A C9A 120.0 . . ?
C11A C10A C93 132.0(4) . . ?
C9A C10A C93 107.3(4) . . ?
C10A C11A C12A 120.0 . . ?
C10A C11A H11B 120.0 . . ?
C12A C11A H11B 120.0 . . ?
C11A C12A C7A 120.0 . . ?
C11A C12A C46 121.8(3) . . ?
C7A C12A C46 117.1(3) . . ?
C105 C07B H07A 109.5 . . ?
C105 C07B H07B 109.5 . . ?
H07A C07B H07B 109.5 . . ?
C105 C07B H07C 109.5 . . ?
H07A C07B H07C 109.5 . . ?
H07B C07B H07C 109.5 . . ?
C105 C08B H08A 109.5 . . ?
C105 C08B H08B 109.5 . . ?
H08A C08B H08B 109.5 . . ?
C105 C08B H08C 109.5 . . ?
H08A C08B H08C 109.5 . . ?
H08B C08B H08C 109.5 . . ?
C109 C10B H10A 109.5 . . ?
C109 C10B H10B 109.5 . . ?
H10A C10B H10B 109.5 . . ?
C109 C10B H10C 109.5 . . ?
H10A C10B H10C 109.5 . . ?
H10B C10B H10C 109.5 . . ?
C109 C11B H11C 109.5 . . ?
C109 C11B H11D 109.5 . . ?
H11C C11B H11D 109.5 . . ?
C109 C11B H11E 109.5 . . ?
H11C C11B H11E 109.5 . . ?
H11D C11B H11E 109.5 . . ?
C109 C12B H12B 109.5 . . ?
C109 C12B H12C 109.5 . . ?
H12B C12B H12C 109.5 . . ?
C109 C12B H12D 109.5 . . ?
H12B C12B H12D 109.5 . . ?
H12C C12B H12D 109.5 . . ?
C14 C13 C18 115.2(4) . . ?
C14 C13 C2 122.4(4) . . ?
C18 C13 C2 122.3(3) . . ?
C13 C14 C15 122.1(5) . . ?
C13 C14 H14A 118.9 . . ?
C15 C14 H14A 118.9 . . ?
C16 C15 C14 123.2(5) . . ?
C16 C15 H15A 118.4 . . ?
C14 C15 H15A 118.4 . . ?
C15 C16 C17 115.8(4) . . ?
C15 C16 C97 122.6(5) . . ?
C17 C16 C97 121.4(5) . . ?
C18 C17 C16 120.5(5) . . ?
C18 C17 H17A 119.7 . . ?
C16 C17 H17A 119.7 . . ?
C116 C17B H17B 109.5 . . ?
C116 C17B H17C 109.5 . . ?
H17B C17B H17C 109.5 . . ?
C116 C17B H17D 109.5 . . ?
H17B C17B H17D 109.5 . . ?
H17C C17B H17D 109.5 . . ?
C13 C18 C17 122.8(5) . . ?
C13 C18 H18A 118.6 . . ?
C17 C18 H18A 118.6 . . ?
C116 C18B H18B 109.5 . . ?
C116 C18B H18C 109.5 . . ?
H18B C18B H18C 109.5 . . ?
C116 C18B H18D 109.5 . . ?
H18B C18B H18D 109.5 . . ?
H18C C18B H18D 109.5 . . ?
C24 C19 C20 117.2(3) . . ?
C24 C19 C3 120.7(3) . . ?
C20 C19 C3 121.9(3) . . ?
C116 C19B H19A 109.5 . . ?
C116 C19B H19B 109.5 . . ?
H19A C19B H19B 109.5 . . ?
C116 C19B H19C 109.5 . . ?
H19A C19B H19C 109.5 . . ?
H19B C19B H19C 109.5 . . ?
C21 C20 C19 120.7(4) . . ?
C21 C20 H20A 119.6 . . ?
C19 C20 H20A 119.6 . . ?
C22 C21 C20 121.8(4) . . ?
C22 C21 H21A 119.1 . . ?
C20 C21 H21A 119.1 . . ?
C120 C21B H21B 109.5 . . ?
C120 C21B H21C 109.5 . . ?
H21B C21B H21C 109.5 . . ?
C120 C21B H21D 109.5 . . ?
H21B C21B H21D 109.5 . . ?
H21C C21B H21D 109.5 . . ?
C23 C22 C21 117.2(3) . . ?
C23 C22 C101 121.1(4) . . ?
C21 C22 C101 121.8(3) . . ?
C120 C22B H22A 109.5 . . ?
C120 C22B H22B 109.5 . . ?
H22A C22B H22B 109.5 . . ?
C120 C22B H22C 109.5 . . ?
H22A C22B H22C 109.5 . . ?
H22B C22B H22C 109.5 . . ?
C22 C23 C24 121.0(4) . . ?
C22 C23 H23A 119.5 . . ?
C24 C23 H23A 119.5 . . ?
C120 C23B H23B 109.5 . . ?
C120 C23B H23C 109.5 . . ?
H23B C23B H23C 109.5 . . ?
C120 C23B H23D 109.5 . . ?
H23B C23B H23D 109.5 . . ?
H23C C23B H23D 109.5 . . ?
C19 C24 C23 122.0(3) . . ?
C19 C24 H24A 119.0 . . ?
C23 C24 H24A 119.0 . . ?
C26 C25 C30 117.9(3) . . ?
C26 C25 C4 120.1(3) . . ?
C30 C25 C4 121.9(3) . . ?
C124 C25B H25A 109.5 . . ?
C124 C25B H25B 109.5 . . ?
H25A C25B H25B 109.5 . . ?
C124 C25B H25C 109.5 . . ?
H25A C25B H25C 109.5 . . ?
H25B C25B H25C 109.5 . . ?
C25 C26 C27 121.3(3) . . ?
C25 C26 H26A 119.3 . . ?
C27 C26 H26A 119.3 . . ?
C124 C26B H26B 109.5 . . ?
C124 C26B H26C 109.5 . . ?
H26B C26B H26C 109.5 . . ?
C124 C26B H26D 109.5 . . ?
H26B C26B H26D 109.5 . . ?
H26C C26B H26D 109.5 . . ?
C28 C27 C26 121.1(3) . . ?
C28 C27 H27A 119.5 . . ?
C26 C27 H27A 119.5 . . ?
C124 C27B H27B 109.5 . . ?
C124 C27B H27C 109.5 . . ?
H27B C27B H27C 109.5 . . ?
C124 C27B H27D 109.5 . . ?
H27B C27B H27D 109.5 . . ?
H27C C27B H27D 109.5 . . ?
C27 C28 C29 117.4(3) . . ?
C27 C28 C105 123.6(3) . . ?
C29 C28 C105 119.1(3) . . ?
C30 C29 C28 121.8(3) . . ?
C30 C29 H29A 119.1 . . ?
C28 C29 H29A 119.1 . . ?
C128 C29B H29B 109.5 . . ?
C128 C29B H29C 109.5 . . ?
H29B C29B H29C 109.5 . . ?
C128 C29B H29D 109.5 . . ?
H29B C29B H29D 109.5 . . ?
H29C C29B H29D 109.5 . . ?
C29 C30 C25 120.5(3) . . ?
C29 C30 H30A 119.8 . . ?
C25 C30 H30A 119.8 . . ?
C128 C30B H30B 109.5 . . ?
C128 C30B H30C 109.5 . . ?
H30B C30B H30C 109.5 . . ?
C128 C30B H30D 109.5 . . ?
H30B C30B H30D 109.5 . . ?
H30C C30B H30D 109.5 . . ?
C36 C31 C32 116.8(3) . . ?
C36 C31 C5 119.1(3) . . ?
C32 C31 C5 123.4(3) . . ?
C128 C31B H31A 109.5 . . ?
C128 C31B H31B 109.5 . . ?
H31A C31B H31B 109.5 . . ?
C128 C31B H31C 109.5 . . ?
H31A C31B H31C 109.5 . . ?
H31B C31B H31C 109.5 . . ?
C33 C32 C31 122.6(3) . . ?
C33 C32 H32A 118.7 . . ?
C31 C32 H32A 118.7 . . ?
C32 C33 C34 121.3(3) . . ?
C32 C33 H33A 119.4 . . ?
C34 C33 H33A 119.4 . . ?
C132 C33B H33B 109.5 . . ?
C132 C33B H33C 109.5 . . ?
H33B C33B H33C 109.5 . . ?
C132 C33B H33D 109.5 . . ?
H33B C33B H33D 109.5 . . ?
H33C C33B H33D 109.5 . . ?
C35 C34 C33 117.3(3) . . ?
C35 C34 C109 122.6(3) . . ?
C33 C34 C109 120.0(3) . . ?
C132 C34B H34A 109.5 . . ?
C132 C34B H34B 109.5 . . ?
H34A C34B H34B 109.5 . . ?
C132 C34B H34C 109.5 . . ?
H34A C34B H34C 109.5 . . ?
H34B C34B H34C 109.5 . . ?
C34 C35 C36 122.5(3) . . ?
C34 C35 H35A 118.7 . . ?
C36 C35 H35A 118.8 . . ?
C132 C35B H35B 109.5 . . ?
C132 C35B H35C 109.5 . . ?
H35B C35B H35C 109.5 . . ?
C132 C35B H35D 109.5 . . ?
H35B C35B H35D 109.5 . . ?
H35C C35B H35D 109.5 . . ?
C31 C36 C35 119.4(3) . . ?
C31 C36 C38 119.3(3) . . ?
C35 C36 C38 121.0(3) . . ?
C38 C37 C46 118.6(3) . . ?
C38 C37 C6 119.8(3) . . ?
C46 C37 C6 120.7(3) . . ?
C37 C38 C39 119.9(3) . . ?
C37 C38 C36 117.5(3) . . ?
C39 C38 C36 122.6(3) . . ?
C44 C39 C40 116.4(3) . . ?
C44 C39 C38 119.9(3) . . ?
C40 C39 C38 123.2(3) . . ?
C41 C40 C39 120.9(3) . . ?
C41 C40 H40A 119.5 . . ?
C39 C40 H40A 119.5 . . ?
C40 C41 C42 121.6(3) . . ?
C40 C41 H41A 119.2 . . ?
C42 C41 H41A 119.2 . . ?
O1 C42 C43 121.1(3) . . ?
O1 C42 C41 118.8(3) . . ?
C43 C42 C41 120.0(3) . . ?
C42 C43 C44 117.4(3) . . ?
C42 C43 C49 125.3(3) . . ?
C44 C43 C49 117.3(3) . . ?
C39 C44 C45 118.9(3) . . ?
C39 C44 C43 121.4(3) . . ?
C45 C44 C43 119.7(3) . . ?
C46 C45 C44 119.5(3) . . ?
C46 C45 C47 122.2(3) . . ?
C44 C45 C47 118.2(3) . . ?
C45 C46 C37 122.1(3) . . ?
C45 C46 C12A 126.1(3) . . ?
C37 C46 C12A 105.4(4) . . ?
C56 C47 C48 116.9(3) . . ?
C56 C47 C45 125.9(3) . . ?
C48 C47 C45 117.2(3) . . ?
C53 C48 C49 122.0(3) . . ?
C53 C48 C47 118.6(3) . . ?
C49 C48 C47 119.4(3) . . ?
C50 C49 C48 117.2(3) . . ?
C50 C49 C43 124.8(3) . . ?
C48 C49 C43 118.0(3) . . ?
O2 C50 C49 119.9(3) . . ?
O2 C50 C51 119.5(3) . . ?
C49 C50 C51 120.6(3) . . ?
C52 C51 C50 121.3(3) . . ?
C52 C51 H51A 119.3 . . ?
C50 C51 H51A 119.3 . . ?
C51 C52 C53 120.9(3) . . ?
C51 C52 H52A 119.5 . . ?
C53 C52 H52A 119.5 . . ?
C52 C53 C48 117.3(3) . . ?
C52 C53 C54 123.7(3) . . ?
C48 C53 C54 118.9(3) . . ?
C55 C54 C53 118.3(3) . . ?
C55 C54 C64 118.4(3) . . ?
C53 C54 C64 122.9(3) . . ?
C54 C55 C56 118.7(3) . . ?
C54 C55 C57 119.9(3) . . ?
C56 C55 C57 121.4(3) . . ?
C47 C56 C55 120.4(3) . . ?
C47 C56 C92 122.4(3) . . ?
C55 C56 C92 115.7(3) . . ?
C58 C57 C62 120.8(3) . . ?
C58 C57 C55 118.7(3) . . ?
C62 C57 C55 120.4(3) . . ?
C57 C58 C59 119.1(3) . . ?
C57 C58 C63 118.3(3) . . ?
C59 C58 C63 122.5(3) . . ?
C60 C59 C58 119.6(3) . . ?
C60 C59 C69 117.1(3) . . ?
C58 C59 C69 123.2(3) . . ?
C59 C60 C61 121.2(3) . . ?
C59 C60 C75 118.7(3) . . ?
C61 C60 C75 120.2(3) . . ?
C60 C61 C62 120.6(3) . . ?
C60 C61 C81 115.0(3) . . ?
C62 C61 C81 124.1(3) . . ?
C61 C62 C57 118.3(3) . . ?
C61 C62 C87 123.3(3) . . ?
C57 C62 C87 118.1(3) . . ?
C61 C62 C87A 119.5(4) . . ?
C57 C62 C87A 120.2(4) . . ?
C64 C63 C68 117.0(3) . . ?
C64 C63 C58 119.7(3) . . ?
C68 C63 C58 122.8(3) . . ?
C63 C64 C65 119.5(3) . . ?
C63 C64 C54 119.3(3) . . ?
C65 C64 C54 120.0(3) . . ?
C66 C65 C64 122.7(3) . . ?
C66 C65 H65A 118.7 . . ?
C64 C65 H65A 118.7 . . ?
C65 C66 C67 117.0(3) . . ?
C65 C66 C116 122.5(3) . . ?
C67 C66 C116 120.4(3) . . ?
C68 C67 C66 121.9(3) . . ?
C68 C67 H67A 119.1 . . ?
C66 C67 H67A 119.1 . . ?
C67 C68 C63 121.9(3) . . ?
C67 C68 H68A 119.1 . . ?
C63 C68 H68A 119.1 . . ?
C70 C69 C74 117.3(3) . . ?
C70 C69 C59 119.7(3) . . ?
C74 C69 C59 123.0(3) . . ?
C69 C70 C71 120.5(4) . . ?
C69 C70 H70A 119.7 . . ?
C71 C70 H70A 119.7 . . ?
C72 C71 C70 121.9(4) . . ?
C72 C71 H71A 119.0 . . ?
C70 C71 H71A 119.0 . . ?
C71 C72 C73 116.8(4) . . ?
C71 C72 C120 120.9(4) . . ?
C73 C72 C120 122.3(4) . . ?
C74 C73 C72 121.9(4) . . ?
C74 C73 H73A 119.0 . . ?
C72 C73 H73A 119.0 . . ?
C73 C74 C69 121.5(4) . . ?
C73 C74 H74A 119.3 . . ?
C69 C74 H74A 119.3 . . ?
C76 C75 C80 116.9(4) . . ?
C76 C75 C60 120.8(4) . . ?
C80 C75 C60 122.2(4) . . ?
C75 C76 C77 120.9(4) . . ?
C75 C76 H76A 119.6 . . ?
C77 C76 H76A 119.6 . . ?
C76 C77 C78 121.8(4) . . ?
C76 C77 H77A 119.1 . . ?
C78 C77 H77A 119.1 . . ?
C79 C78 C77 116.3(4) . . ?
C79 C78 C124 119.7(5) . . ?
C77 C78 C124 124.0(5) . . ?
C78 C79 C80 122.2(5) . . ?
C78 C79 H79A 118.9 . . ?
C80 C79 H79A 118.9 . . ?
C79 C80 C75 121.9(5) . . ?
C79 C80 H80A 119.0 . . ?
C75 C80 H80A 119.0 . . ?
C82 C81 C86 117.1(4) . . ?
C82 C81 C61 120.7(4) . . ?
C86 C81 C61 121.7(4) . . ?
C81 C82 C83 121.2(6) . . ?
C81 C82 H82A 119.4 . . ?
C83 C82 H82A 119.4 . . ?
C84 C83 C82 122.4(6) . . ?
C84 C83 H83A 118.8 . . ?
C82 C83 H83A 118.8 . . ?
C83 C84 C85 116.3(5) . . ?
C83 C84 C128 119.8(6) . . ?
C85 C84 C128 123.8(6) . . ?
C84 C85 C86 122.8(6) . . ?
C84 C85 H85A 118.6 . . ?
C86 C85 H85A 118.6 . . ?
C81 C86 C85 120.2(6) . . ?
C81 C86 H86A 119.9 . . ?
C85 C86 H86A 119.9 . . ?
C88 C87 C92 120.0 . . ?
C88 C87 C62 120.8(3) . . ?
C92 C87 C62 116.8(3) . . ?
C87 C88 C89 120.0 . . ?
C87 C88 H88A 120.0 . . ?
C89 C88 H88A 120.0 . . ?
C90 C89 C88 120.0 . . ?
C90 C89 H89A 120.0 . . ?
C88 C89 H89A 120.0 . . ?
C91 C90 C89 120.0 . . ?
C91 C90 C132 115.5(3) . . ?
C89 C90 C132 124.4(3) . . ?
C90 C91 C92 120.0 . . ?
C90 C91 H91A 120.0 . . ?
C92 C91 H91A 120.0 . . ?
C91 C92 C87 120.0 . . ?
C91 C92 C56 119.4(2) . . ?
C87 C92 C56 119.3(2) . . ?
C88A C87A C92A 120.0 . . ?
C88A C87A C62 114.9(5) . . ?
C92A C87A C62 124.2(5) . . ?
C89A C88A C87A 120.0 . . ?
C89A C88A H88B 120.0 . . ?
C87A C88A H88B 120.0 . . ?
C88A C89A C90A 120.0 . . ?
C88A C89A H89B 120.0 . . ?
C90A C89A H89B 120.0 . . ?
C89A C90A C91A 120.0 . . ?
C89A C90A C132 113.7(6) . . ?
C91A C90A C132 126.2(6) . . ?
C92A C91A C90A 120.0 . . ?
C92A C91A H91B 120.0 . . ?
C90A C91A H91B 120.0 . . ?
C91A C92A C87A 120.0 . . ?
C91A C92A H92A 120.0 . . ?
C87A C92A H92A 120.0 . . ?
C94A C93 C96A 115.2(10) . . ?
C94 C93 C95 109.6(7) . . ?
C94A C93 C95A 107.5(11) . . ?
C96A C93 C95A 106.4(10) . . ?
C94 C93 C96 107.1(7) . . ?
C95 C93 C96 112.2(7) . . ?
C94A C93 C10A 105.5(9) . . ?
C96A C93 C10A 112.0(8) . . ?
C95A C93 C10A 110.2(10) . . ?
C94 C93 C10 112.5(5) . . ?
C95 C93 C10 106.3(6) . . ?
C96 C93 C10 109.2(5) . . ?
C93 C94 H94A 109.5 . . ?
C93 C94 H94B 109.5 . . ?
H94A C94 H94B 109.5 . . ?
C93 C94 H94C 109.5 . . ?
H94A C94 H94C 109.5 . . ?
H94B C94 H94C 109.5 . . ?
C93 C94A H94D 109.5 . . ?
C93 C94A H94E 109.5 . . ?
H94D C94A H94E 109.5 . . ?
C93 C94A H94F 109.5 . . ?
H94D C94A H94F 109.5 . . ?
H94E C94A H94F 109.5 . . ?
C93 C95 H95A 109.5 . . ?
C93 C95 H95B 109.5 . . ?
H95A C95 H95B 109.5 . . ?
C93 C95 H95C 109.5 . . ?
H95A C95 H95C 109.5 . . ?
H95B C95 H95C 109.5 . . ?
C93 C95A H95D 109.5 . . ?
C93 C95A H95E 109.5 . . ?
H95D C95A H95E 109.5 . . ?
C93 C95A H95F 109.5 . . ?
H95D C95A H95F 109.5 . . ?
H95E C95A H95F 109.5 . . ?
C93 C96 H96A 109.5 . . ?
C93 C96 H96B 109.5 . . ?
H96A C96 H96B 109.5 . . ?
C93 C96 H96C 109.5 . . ?
H96A C96 H96C 109.5 . . ?
H96B C96 H96C 109.5 . . ?
C93 C96A H96D 109.5 . . ?
C93 C96A H96E 109.5 . . ?
H96D C96A H96E 109.5 . . ?
C93 C96A H96F 109.5 . . ?
H96D C96A H96F 109.5 . . ?
H96E C96A H96F 109.5 . . ?
C100 C97 C98 111.5(8) . . ?
C98A C97 C99A 113.2(9) . . ?
C100 C97 C16 110.5(5) . . ?
C98A C97 C16 107.9(5) . . ?
C98 C97 C16 110.4(7) . . ?
C99A C97 C16 112.1(7) . . ?
C98A C97 C00B 105.9(8) . . ?
C99A C97 C00B 109.6(9) . . ?
C16 C97 C00B 107.8(6) . . ?
C100 C97 C99 106.6(8) . . ?
C98 C97 C99 107.6(8) . . ?
C16 C97 C99 110.2(5) . . ?
C97 C98 H98A 109.5 . . ?
C97 C98 H98B 109.5 . . ?
H98A C98 H98B 109.5 . . ?
C97 C98 H98C 109.5 . . ?
H98A C98 H98C 109.5 . . ?
H98B C98 H98C 109.5 . . ?
C97 C98A H98D 109.5 . . ?
C97 C98A H98E 109.5 . . ?
H98D C98A H98E 109.5 . . ?
C97 C98A H98F 109.5 . . ?
H98D C98A H98F 109.5 . . ?
H98E C98A H98F 109.5 . . ?
C97 C99 H99A 109.5 . . ?
C97 C99 H99B 109.5 . . ?
H99A C99 H99B 109.5 . . ?
C97 C99 H99C 109.5 . . ?
H99A C99 H99C 109.5 . . ?
H99B C99 H99C 109.5 . . ?
C97 C99A H99D 109.5 . . ?
C97 C99A H99E 109.5 . . ?
H99D C99A H99E 109.5 . . ?
C97 C99A H99F 109.5 . . ?
H99D C99A H99F 109.5 . . ?
H99E C99A H99F 109.5 . . ?
C97 C100 H10D 109.5 . . ?
C97 C100 H10E 109.5 . . ?
H10D C100 H10E 109.5 . . ?
C97 C100 H10F 109.5 . . ?
H10D C100 H10F 109.5 . . ?
H10E C100 H10F 109.5 . . ?
C104 C101 C102 121.8(7) . . ?
C03B C101 C04B 112.5(7) . . ?
C104 C101 C22 113.4(5) . . ?
C03B C101 C22 114.1(5) . . ?
C102 C101 C22 115.0(5) . . ?
C04B C101 C22 113.8(5) . . ?
C03B C101 C02B 103.1(7) . . ?
C04B C101 C02B 107.1(7) . . ?
C22 C101 C02B 105.2(5) . . ?
C104 C101 C103 103.4(7) . . ?
C102 C101 C103 97.7(7) . . ?
C22 C101 C103 100.6(5) . . ?
C101 C102 H10G 109.5 . . ?
C101 C102 H10H 109.5 . . ?
H10G C102 H10H 109.5 . . ?
C101 C102 H10I 109.5 . . ?
H10G C102 H10I 109.5 . . ?
H10H C102 H10I 109.5 . . ?
C101 C103 H10J 109.5 . . ?
C101 C103 H10K 109.5 . . ?
H10J C103 H10K 109.5 . . ?
C101 C103 H10L 109.5 . . ?
H10J C103 H10L 109.5 . . ?
H10K C103 H10L 109.5 . . ?
C101 C104 H10M 109.5 . . ?
C101 C104 H10N 109.5 . . ?
H10M C104 H10N 109.5 . . ?
C101 C104 H10O 109.5 . . ?
H10M C104 H10O 109.5 . . ?
H10N C104 H10O 109.5 . . ?
C107 C105 C106 109.0(9) . . ?
C08B C105 C28 110.2(9) . . ?
C107 C105 C28 112.0(8) . . ?
C106 C105 C28 108.5(7) . . ?
C08B C105 C06B 110.9(9) . . ?
C28 C105 C06B 108.2(6) . . ?
C08B C105 C07B 110.3(9) . . ?
C28 C105 C07B 109.7(8) . . ?
C06B C105 C07B 107.5(9) . . ?
C107 C105 C108 108.9(9) . . ?
C106 C105 C108 110.4(9) . . ?
C28 C105 C108 108.0(8) . . ?
C105 C106 H10P 109.5 . . ?
C105 C106 H10Q 109.5 . . ?
H10P C106 H10Q 109.5 . . ?
C105 C106 H10R 109.5 . . ?
H10P C106 H10R 109.5 . . ?
H10Q C106 H10R 109.5 . . ?
C105 C107 H10S 109.5 . . ?
C105 C107 H10T 109.5 . . ?
H10S C107 H10T 109.5 . . ?
C105 C107 H10U 109.5 . . ?
H10S C107 H10U 109.5 . . ?
H10T C107 H10U 109.5 . . ?
C105 C108 H10V 109.5 . . ?
C105 C108 H10W 109.5 . . ?
H10V C108 H10W 109.5 . . ?
C105 C108 H10X 109.5 . . ?
H10V C108 H10X 109.5 . . ?
H10W C108 H10X 109.5 . . ?
C11B C109 C12B 114.8(6) . . ?
C110 C109 C34 115.1(5) . . ?
C11B C109 C34 112.6(6) . . ?
C12B C109 C34 111.7(5) . . ?
C110 C109 C112 111.7(6) . . ?
C34 C109 C112 110.5(5) . . ?
C110 C109 C111 108.2(7) . . ?
C34 C109 C111 106.8(6) . . ?
C112 C109 C111 103.9(7) . . ?
C11B C109 C10B 109.0(7) . . ?
C12B C109 C10B 105.4(6) . . ?
C34 C109 C10B 102.2(5) . . ?
C109 C110 H11F 109.5 . . ?
C109 C110 H11G 109.5 . . ?
H11F C110 H11G 109.5 . . ?
C109 C110 H11H 109.5 . . ?
H11F C110 H11H 109.5 . . ?
H11G C110 H11H 109.5 . . ?
C109 C111 H11I 109.5 . . ?
C109 C111 H11J 109.5 . . ?
H11I C111 H11J 109.5 . . ?
C109 C111 H11K 109.5 . . ?
H11I C111 H11K 109.5 . . ?
H11J C111 H11K 109.5 . . ?
C109 C112 H11L 109.5 . . ?
C109 C112 H11M 109.5 . . ?
H11L C112 H11M 109.5 . . ?
C109 C112 H11N 109.5 . . ?
H11L C112 H11N 109.5 . . ?
H11M C112 H11N 109.5 . . ?
C114 C113 O1 111.7(4) . . ?
C114 C113 H11O 109.3 . . ?
O1 C113 H11O 109.3 . . ?
C114 C113 H11P 109.3 . . ?
O1 C113 H11P 109.3 . . ?
H11O C113 H11P 107.9 . . ?
C113 C114 C115 112.4(4) . . ?
C113 C114 H11Q 109.1 . . ?
C115 C114 H11Q 109.1 . . ?
C113 C114 H11R 109.1 . . ?
C115 C114 H11R 109.1 . . ?
H11Q C114 H11R 107.9 . . ?
O2 C115 C114 108.5(3) . . ?
O2 C115 H11S 110.0 . . ?
C114 C115 H11S 110.0 . . ?
O2 C115 H11T 110.0 . . ?
C114 C115 H11T 110.0 . . ?
H11S C115 H11T 108.4 . . ?
C117 C116 C119 111.1(8) . . ?
C18B C116 C17B 112.7(9) . . ?
C18B C116 C66 114.0(6) . . ?
C117 C116 C66 113.7(5) . . ?
C119 C116 C66 110.8(7) . . ?
C17B C116 C66 110.0(8) . . ?
C18B C116 C19B 105.3(8) . . ?
C17B C116 C19B 109.5(9) . . ?
C66 C116 C19B 104.9(7) . . ?
C117 C116 C118 107.4(7) . . ?
C119 C116 C118 108.4(8) . . ?
C66 C116 C118 105.0(7) . . ?
C116 C117 H11U 109.5 . . ?
C116 C117 H11V 109.5 . . ?
H11U C117 H11V 109.5 . . ?
C116 C117 H11W 109.5 . . ?
H11U C117 H11W 109.5 . . ?
H11V C117 H11W 109.5 . . ?
C116 C118 H11X 109.5 . . ?
C116 C118 H11Y 109.5 . . ?
H11X C118 H11Y 109.5 . . ?
C116 C118 H11Z 109.5 . . ?
H11X C118 H11Z 109.5 . . ?
H11Y C118 H11Z 109.5 . . ?
C116 C119 H12E 109.5 . . ?
C116 C119 H12F 109.5 . . ?
H12E C119 H12F 109.5 . . ?
C116 C119 H12G 109.5 . . ?
H12E C119 H12G 109.5 . . ?
H12F C119 H12G 109.5 . . ?
C22B C120 C21B 113.5(7) . . ?
C123 C120 C72 112.2(6) . . ?
C22B C120 C72 111.1(5) . . ?
C21B C120 C72 113.8(5) . . ?
C123 C120 C122 111.4(8) . . ?
C72 C120 C122 113.1(6) . . ?
C123 C120 C121 110.8(9) . . ?
C72 C120 C121 105.1(6) . . ?
C122 C120 C121 103.7(8) . . ?
C22B C120 C23B 107.3(7) . . ?
C21B C120 C23B 103.7(7) . . ?
C72 C120 C23B 106.7(5) . . ?
C120 C121 H12H 109.5 . . ?
C120 C121 H12I 109.5 . . ?
H12H C121 H12I 109.5 . . ?
C120 C121 H12J 109.5 . . ?
H12H C121 H12J 109.5 . . ?
H12I C121 H12J 109.5 . . ?
C120 C122 H12K 109.5 . . ?
C120 C122 H12L 109.5 . . ?
H12K C122 H12L 109.5 . . ?
C120 C122 H12M 109.5 . . ?
H12K C122 H12M 109.5 . . ?
H12L C122 H12M 109.5 . . ?
C120 C123 H12N 109.5 . . ?
C120 C123 H12O 109.5 . . ?
H12N C123 H12O 109.5 . . ?
C120 C123 H12P 109.5 . . ?
H12N C123 H12P 109.5 . . ?
H12O C123 H12P 109.5 . . ?
C125 C124 C127 112.0(7) . . ?
C26B C124 C78 112.0(6) . . ?
C125 C124 C78 107.6(6) . . ?
C127 C124 C78 111.7(6) . . ?
C26B C124 C25B 113.5(8) . . ?
C78 C124 C25B 109.1(6) . . ?
C125 C124 C126 112.4(8) . . ?
C127 C124 C126 105.4(7) . . ?
C78 C124 C126 107.7(6) . . ?
C26B C124 C27B 108.9(7) . . ?
C78 C124 C27B 108.7(6) . . ?
C25B C124 C27B 104.1(7) . . ?
C124 C125 H12Q 109.5 . . ?
C124 C125 H12R 109.5 . . ?
H12Q C125 H12R 109.5 . . ?
C124 C125 H12S 109.5 . . ?
H12Q C125 H12S 109.5 . . ?
H12R C125 H12S 109.5 . . ?
C124 C126 H12T 109.5 . . ?
C124 C126 H12U 109.5 . . ?
H12T C126 H12U 109.5 . . ?
C124 C126 H12V 109.5 . . ?
H12T C126 H12V 109.5 . . ?
H12U C126 H12V 109.5 . . ?
C124 C127 H12W 109.5 . . ?
C124 C127 H12X 109.5 . . ?
H12W C127 H12X 109.5 . . ?
C124 C127 H12Y 109.5 . . ?
H12W C127 H12Y 109.5 . . ?
H12X C127 H12Y 109.5 . . ?
C31B C128 C29B 120.0(8) . . ?
C129 C128 C131 111.6(8) . . ?
C31B C128 C30B 102.8(8) . . ?
C29B C128 C30B 105.1(8) . . ?
C129 C128 C130 113.3(8) . . ?
C131 C128 C130 103.0(8) . . ?
C129 C128 C84 107.9(6) . . ?
C31B C128 C84 109.6(7) . . ?
C29B C128 C84 108.5(6) . . ?
C131 C128 C84 110.0(6) . . ?
C30B C128 C84 110.5(6) . . ?
C130 C128 C84 110.9(7) . . ?
C128 C129 H12Z 109.5 . . ?
C128 C129 H13A 109.5 . . ?
H12Z C129 H13A 109.5 . . ?
C128 C129 H13B 109.5 . . ?
H12Z C129 H13B 109.5 . . ?
H13A C129 H13B 109.5 . . ?
C128 C130 H13C 109.5 . . ?
C128 C130 H13D 109.5 . . ?
H13C C130 H13D 109.5 . . ?
C128 C130 H13E 109.5 . . ?
H13C C130 H13E 109.5 . . ?
H13D C130 H13E 109.5 . . ?
C128 C131 H13F 109.5 . . ?
C128 C131 H13G 109.5 . . ?
H13F C131 H13G 109.5 . . ?
C128 C131 H13H 109.5 . . ?
H13F C131 H13H 109.5 . . ?
H13G C131 H13H 109.5 . . ?
C134 C132 C135 113.5(7) . . ?
C33B C132 C34B 108.6(9) . . ?
C134 C132 C133 106.9(7) . . ?
C135 C132 C133 104.7(7) . . ?
C33B C132 C90A 114.3(7) . . ?
C34B C132 C90A 114.4(8) . . ?
C33B C132 C35B 113.4(8) . . ?
C34B C132 C35B 104.3(8) . . ?
C90A C132 C35B 101.3(6) . . ?
C134 C132 C90 108.5(6) . . ?
C135 C132 C90 115.0(6) . . ?
C133 C132 C90 107.9(5) . . ?
C132 C133 H13I 109.5 . . ?
C132 C133 H13J 109.5 . . ?
H13I C133 H13J 109.5 . . ?
C132 C133 H13K 109.5 . . ?
H13I C133 H13K 109.5 . . ?
H13J C133 H13K 109.5 . . ?
C132 C134 H13L 109.5 . . ?
C132 C134 H13M 109.5 . . ?
H13L C134 H13M 109.5 . . ?
C132 C134 H13N 109.5 . . ?
H13L C134 H13N 109.5 . . ?
H13M C134 H13N 109.5 . . ?
C132 C135 H13O 109.5 . . ?
C132 C135 H13P 109.5 . . ?
H13O C135 H13P 109.5 . . ?
C132 C135 H13Q 109.5 . . ?
H13O C135 H13Q 109.5 . . ?
H13P C135 H13Q 109.5 . . ?
C42 O1 C113 114.2(3) . . ?
C50 O2 C115 116.3(3) . . ?

loop_
_geom_bond_atom_site_label_1
_geom_bond_atom_site_label_2
_geom_bond_distance
_geom_bond_site_symmetry_2
_geom_bond_publ_flag
C00B C97 1.549(8) . ?
C00B H00A 0.9800 . ?
C00B H00B 0.9800 . ?
C00B H00C 0.9800 . ?
C1 C2 1.410(4) . ?
C1 C6 1.421(4) . ?
C1 C7 1.492(4) . ?
C1 C7A 1.543(5) . ?
C2 C3 1.406(4) . ?
C2 C13 1.493(4) . ?
C02B C101 1.605(8) . ?
C02B H02A 0.9800 . ?
C02B H02B 0.9800 . ?
C02B H02C 0.9800 . ?
C3 C4 1.397(5) . ?
C3 C19 1.505(4) . ?
C03B C101 1.502(8) . ?
C03B H03A 0.9800 . ?
C03B H03B 0.9800 . ?
C03B H03C 0.9800 . ?
C4 C5 1.416(4) . ?
C4 C25 1.501(4) . ?
C04B C101 1.508(8) . ?
C04B H04A 0.9800 . ?
C04B H04B 0.9800 . ?
C04B H04C 0.9800 . ?
C5 C6 1.424(4) . ?
C5 C31 1.468(5) . ?
C6 C37 1.476(4) . ?
C06B C105 1.543(8) . ?
C06B H06A 0.9800 . ?
C06B H06B 0.9800 . ?
C06B H06C 0.9800 . ?
C7 C8 1.3900 . ?
C7 C12 1.3900 . ?
C8 C9 1.3900 . ?
C8 H8A 0.9500 . ?
C9 C10 1.3900 . ?
C9 H9A 0.9500 . ?
C10 C11 1.3900 . ?
C10 C93 1.611(5) . ?
C11 C12 1.3900 . ?
C11 H11A 0.9500 . ?
C12 H12A 0.9500 . ?
C7A C8A 1.3900 . ?
C7A C12A 1.3900 . ?
C8A C9A 1.3900 . ?
C8A H8AA 0.9500 . ?
C9A C10A 1.3900 . ?
C9A H9AA 0.9500 . ?
C10A C11A 1.3900 . ?
C10A C93 1.570(6) . ?
C11A C12A 1.3900 . ?
C11A H11B 0.9500 . ?
C12A C46 1.697(6) . ?
C07B C105 1.543(8) . ?
C07B H07A 0.9800 . ?
C07B H07B 0.9800 . ?
C07B H07C 0.9800 . ?
C08B C105 1.530(8) . ?
C08B H08A 0.9800 . ?
C08B H08B 0.9800 . ?
C08B H08C 0.9800 . ?
C10B C109 1.586(8) . ?
C10B H10A 0.9800 . ?
C10B H10B 0.9800 . ?
C10B H10C 0.9800 . ?
C11B C109 1.501(8) . ?
C11B H11C 0.9800 . ?
C11B H11D 0.9800 . ?
C11B H11E 0.9800 . ?
C12B C109 1.509(7) . ?
C12B H12B 0.9800 . ?
C12B H12C 0.9800 . ?
C12B H12D 0.9800 . ?
C13 C14 1.347(6) . ?
C13 C18 1.359(6) . ?
C14 C15 1.388(7) . ?
C14 H14A 0.9500 . ?
C15 C16 1.317(7) . ?
C15 H15A 0.9500 . ?
C16 C17 1.391(7) . ?
C16 C97 1.534(6) . ?
C17 C18 1.383(6) . ?
C17 H17A 0.9500 . ?
C17B C116 1.521(8) . ?
C17B H17B 0.9800 . ?
C17B H17C 0.9800 . ?
C17B H17D 0.9800 . ?
C18 H18A 0.9500 . ?
C18B C116 1.500(8) . ?
C18B H18B 0.9800 . ?
C18B H18C 0.9800 . ?
C18B H18D 0.9800 . ?
C19 C24 1.369(5) . ?
C19 C20 1.384(5) . ?
C19B C116 1.567(8) . ?
C19B H19A 0.9800 . ?
C19B H19B 0.9800 . ?
C19B H19C 0.9800 . ?
C20 C21 1.381(5) . ?
C20 H20A 0.9500 . ?
C21 C22 1.378(6) . ?
C21 H21A 0.9500 . ?
C21B C120 1.527(8) . ?
C21B H21B 0.9800 . ?
C21B H21C 0.9800 . ?
C21B H21D 0.9800 . ?
C22 C23 1.374(5) . ?
C22 C101 1.529(5) . ?
C22B C120 1.524(8) . ?
C22B H22A 0.9800 . ?
C22B H22B 0.9800 . ?
C22B H22C 0.9800 . ?
C23 C24 1.380(5) . ?
C23 H23A 0.9500 . ?
C23B C120 1.564(8) . ?
C23B H23B 0.9800 . ?
C23B H23C 0.9800 . ?
C23B H23D 0.9800 . ?
C24 H24A 0.9500 . ?
C25 C26 1.379(5) . ?
C25 C30 1.390(5) . ?
C25B C124 1.544(8) . ?
C25B H25A 0.9800 . ?
C25B H25B 0.9800 . ?
C25B H25C 0.9800 . ?
C26 C27 1.387(5) . ?
C26 H26A 0.9500 . ?
C26B C124 1.504(8) . ?
C26B H26B 0.9800 . ?
C26B H26C 0.9800 . ?
C26B H26D 0.9800 . ?
C27 C28 1.384(5) . ?
C27 H27A 0.9500 . ?
C27B C124 1.563(8) . ?
C27B H27B 0.9800 . ?
C27B H27C 0.9800 . ?
C27B H27D 0.9800 . ?
C28 C29 1.386(5) . ?
C28 C105 1.542(4) . ?
C29 C30 1.384(5) . ?
C29 H29A 0.9500 . ?
C29B C128 1.521(8) . ?
C29B H29B 0.9800 . ?
C29B H29C 0.9800 . ?
C29B H29D 0.9800 . ?
C30 H30A 0.9500 . ?
C30B C128 1.552(8) . ?
C30B H30B 0.9800 . ?
C30B H30C 0.9800 . ?
C30B H30D 0.9800 . ?
C31 C36 1.406(4) . ?
C31 C32 1.406(5) . ?
C31B C128 1.520(8) . ?
C31B H31A 0.9800 . ?
C31B H31B 0.9800 . ?
C31B H31C 0.9800 . ?
C32 C33 1.365(5) . ?
C32 H32A 0.9500 . ?
C33 C34 1.398(5) . ?
C33 H33A 0.9500 . ?
C33B C132 1.489(8) . ?
C33B H33B 0.9800 . ?
C33B H33C 0.9800 . ?
C33B H33D 0.9800 . ?
C34 C35 1.371(5) . ?
C34 C109 1.542(5) . ?
C34B C132 1.545(8) . ?
C34B H34A 0.9800 . ?
C34B H34B 0.9800 . ?
C34B H34C 0.9800 . ?
C35 C36 1.418(4) . ?
C35 H35A 0.9500 . ?
C35B C132 1.566(8) . ?
C35B H35B 0.9800 . ?
C35B H35C 0.9800 . ?
C35B H35D 0.9800 . ?
C36 C38 1.462(4) . ?
C37 C38 1.392(4) . ?
C37 C46 1.424(5) . ?
C38 C39 1.428(5) . ?
C39 C44 1.417(4) . ?
C39 C40 1.422(5) . ?
C40 C41 1.351(5) . ?
C40 H40A 0.9500 . ?
C41 C42 1.411(4) . ?
C41 H41A 0.9500 . ?
C42 O1 1.376(4) . ?
C42 C43 1.383(4) . ?
C43 C44 1.426(5) . ?
C43 C49 1.476(4) . ?
C44 C45 1.421(4) . ?
C45 C46 1.382(5) . ?
C45 C47 1.464(5) . ?
C47 C56 1.402(5) . ?
C47 C48 1.428(4) . ?
C48 C53 1.416(4) . ?
C48 C49 1.427(4) . ?
C49 C50 1.390(4) . ?
C50 O2 1.363(4) . ?
C50 C51 1.401(4) . ?
C51 C52 1.362(5) . ?
C51 H51A 0.9500 . ?
C52 C53 1.409(4) . ?
C52 H52A 0.9500 . ?
C53 C54 1.436(4) . ?
C54 C55 1.400(4) . ?
C54 C64 1.450(4) . ?
C55 C56 1.410(4) . ?
C55 C57 1.460(4) . ?
C56 C92 1.538(4) . ?
C57 C58 1.414(4) . ?
C57 C62 1.424(5) . ?
C58 C59 1.419(4) . ?
C58 C63 1.471(5) . ?
C59 C60 1.391(5) . ?
C59 C69 1.495(5) . ?
C60 C61 1.400(5) . ?
C60 C75 1.502(5) . ?
C61 C62 1.408(5) . ?
C61 C81 1.497(5) . ?
C62 C87 1.545(4) . ?
C62 C87A 1.550(7) . ?
C63 C64 1.401(5) . ?
C63 C68 1.418(5) . ?
C64 C65 1.417(5) . ?
C65 C66 1.380(5) . ?
C65 H65A 0.9500 . ?
C66 C67 1.393(5) . ?
C66 C116 1.542(5) . ?
C67 C68 1.368(5) . ?
C67 H67A 0.9500 . ?
C68 H68A 0.9500 . ?
C69 C70 1.381(6) . ?
C69 C74 1.387(5) . ?
C70 C71 1.387(5) . ?
C70 H70A 0.9500 . ?
C71 C72 1.377(6) . ?
C71 H71A 0.9500 . ?
C72 C73 1.379(6) . ?
C72 C120 1.529(6) . ?
C73 C74 1.364(5) . ?
C73 H73A 0.9500 . ?
C74 H74A 0.9500 . ?
C75 C76 1.367(6) . ?
C75 C80 1.370(6) . ?
C76 C77 1.378(6) . ?
C76 H76A 0.9500 . ?
C77 C78 1.387(7) . ?
C77 H77A 0.9500 . ?
C78 C79 1.353(7) . ?
C78 C124 1.544(6) . ?
C79 C80 1.365(6) . ?
C79 H79A 0.9500 . ?
C80 H80A 0.9500 . ?
C81 C82 1.357(7) . ?
C81 C86 1.378(7) . ?
C82 C83 1.390(7) . ?
C82 H82A 0.9500 . ?
C83 C84 1.350(9) . ?
C83 H83A 0.9500 . ?
C84 C85 1.354(9) . ?
C84 C128 1.554(7) . ?
C85 C86 1.389(7) . ?
C85 H85A 0.9500 . ?
C86 H86A 0.9500 . ?
C87 C88 1.3900 . ?
C87 C92 1.3900 . ?
C88 C89 1.3900 . ?
C88 H88A 0.9500 . ?
C89 C90 1.3900 . ?
C89 H89A 0.9500 . ?
C90 C91 1.3900 . ?
C90 C132 1.581(5) . ?
C91 C92 1.3900 . ?
C91 H91A 0.9500 . ?
C87A C88A 1.3900 . ?
C87A C92A 1.3900 . ?
C88A C89A 1.3900 . ?
C88A H88B 0.9500 . ?
C89A C90A 1.3900 . ?
C89A H89B 0.9500 . ?
C90A C91A 1.3900 . ?
C90A C132 1.552(6) . ?
C91A C92A 1.3900 . ?
C91A H91B 0.9500 . ?
C92A H92A 0.9500 . ?
C93 C94 1.527(8) . ?
C93 C94A 1.529(9) . ?
C93 C96A 1.534(9) . ?
C93 C95 1.537(8) . ?
C93 C95A 1.546(9) . ?
C93 C96 1.549(7) . ?
C94 H94A 0.9800 . ?
C94 H94B 0.9800 . ?
C94 H94C 0.9800 . ?
C94A H94D 0.9800 . ?
C94A H94E 0.9800 . ?
C94A H94F 0.9800 . ?
C95 H95A 0.9800 . ?
C95 H95B 0.9800 . ?
C95 H95C 0.9800 . ?
C95A H95D 0.9800 . ?
C95A H95E 0.9800 . ?
C95A H95F 0.9800 . ?
C96 H96A 0.9800 . ?
C96 H96B 0.9800 . ?
C96 H96C 0.9800 . ?
C96A H96D 0.9800 . ?
C96A H96E 0.9800 . ?
C96A H96F 0.9800 . ?
C97 C100 1.501(7) . ?
C97 C98A 1.504(7) . ?
C97 C98 1.523(8) . ?
C97 C99A 1.528(8) . ?
C97 C99 1.560(8) . ?
C98 H98A 0.9800 . ?
C98 H98B 0.9800 . ?
C98 H98C 0.9800 . ?
C98A H98D 0.9800 . ?
C98A H98E 0.9800 . ?
C98A H98F 0.9800 . ?
C99 H99A 0.9800 . ?
C99 H99B 0.9800 . ?
C99 H99C 0.9800 . ?
C99A H99D 0.9800 . ?
C99A H99E 0.9800 . ?
C99A H99F 0.9800 . ?
C100 H10D 0.9800 . ?
C100 H10E 0.9800 . ?
C100 H10F 0.9800 . ?
C101 C104 1.486(8) . ?
C101 C102 1.503(8) . ?
C101 C103 1.625(8) . ?
C102 H10G 0.9800 . ?
C102 H10H 0.9800 . ?
C102 H10I 0.9800 . ?
C103 H10J 0.9800 . ?
C103 H10K 0.9800 . ?
C103 H10L 0.9800 . ?
C104 H10M 0.9800 . ?
C104 H10N 0.9800 . ?
C104 H10O 0.9800 . ?
C105 C107 1.531(8) . ?
C105 C106 1.541(8) . ?
C105 C108 1.546(8) . ?
C106 H10P 0.9800 . ?
C106 H10Q 0.9800 . ?
C106 H10R 0.9800 . ?
C107 H10S 0.9800 . ?
C107 H10T 0.9800 . ?
C107 H10U 0.9800 . ?
C108 H10V 0.9800 . ?
C108 H10W 0.9800 . ?
C108 H10X 0.9800 . ?
C109 C110 1.494(8) . ?
C109 C112 1.547(8) . ?
C109 C111 1.556(8) . ?
C110 H11F 0.9800 . ?
C110 H11G 0.9800 . ?
C110 H11H 0.9800 . ?
C111 H11I 0.9800 . ?
C111 H11J 0.9800 . ?
C111 H11K 0.9800 . ?
C112 H11L 0.9800 . ?
C112 H11M 0.9800 . ?
C112 H11N 0.9800 . ?
C113 C114 1.412(6) . ?
C113 O1 1.516(5) . ?
C113 H11O 0.9900 . ?
C113 H11P 0.9900 . ?
C114 C115 1.489(6) . ?
C114 H11Q 0.9900 . ?
C114 H11R 0.9900 . ?
C115 O2 1.437(4) . ?
C115 H11S 0.9900 . ?
C115 H11T 0.9900 . ?
C116 C117 1.511(7) . ?
C116 C119 1.516(8) . ?
C116 C118 1.573(8) . ?
C117 H11U 0.9800 . ?
C117 H11V 0.9800 . ?
C117 H11W 0.9800 . ?
C118 H11X 0.9800 . ?
C118 H11Y 0.9800 . ?
C118 H11Z 0.9800 . ?
C119 H12E 0.9800 . ?
C119 H12F 0.9800 . ?
C119 H12G 0.9800 . ?
C120 C123 1.500(8) . ?
C120 C122 1.543(8) . ?
C120 C121 1.562(8) . ?
C121 H12H 0.9800 . ?
C121 H12I 0.9800 . ?
C121 H12J 0.9800 . ?
C122 H12K 0.9800 . ?
C122 H12L 0.9800 . ?
C122 H12M 0.9800 . ?
C123 H12N 0.9800 . ?
C123 H12O 0.9800 . ?
C123 H12P 0.9800 . ?
C124 C125 1.513(8) . ?
C124 C127 1.543(8) . ?
C124 C126 1.552(8) . ?
C125 H12Q 0.9800 . ?
C125 H12R 0.9800 . ?
C125 H12S 0.9800 . ?
C126 H12T 0.9800 . ?
C126 H12U 0.9800 . ?
C126 H12V 0.9800 . ?
C127 H12W 0.9800 . ?
C127 H12X 0.9800 . ?
C127 H12Y 0.9800 . ?
C128 C129 1.508(8) . ?
C128 C131 1.526(8) . ?
C128 C130 1.553(8) . ?
C129 H12Z 0.9800 . ?
C129 H13A 0.9800 . ?
C129 H13B 0.9800 . ?
C130 H13C 0.9800 . ?
C130 H13D 0.9800 . ?
C130 H13E 0.9800 . ?
C131 H13F 0.9800 . ?
C131 H13G 0.9800 . ?
C131 H13H 0.9800 . ?
C132 C134 1.522(8) . ?
C132 C135 1.527(7) . ?
C132 C133 1.549(8) . ?
C133 H13I 0.9800 . ?
C133 H13J 0.9800 . ?
C133 H13K 0.9800 . ?
C134 H13L 0.9800 . ?
C134 H13M 0.9800 . ?
C134 H13N 0.9800 . ?
C135 H13O 0.9800 . ?
C135 H13P 0.9800 . ?
C135 H13Q 0.9800 . ?

loop_
_geom_torsion_atom_site_label_1
_geom_torsion_atom_site_label_2
_geom_torsion_atom_site_label_3
_geom_torsion_atom_site_label_4
_geom_torsion
_geom_torsion_site_symmetry_1
_geom_torsion_site_symmetry_2
_geom_torsion_site_symmetry_3
_geom_torsion_site_symmetry_4
_geom_torsion_publ_flag
C6 C1 C2 C3 2.2(5) . . . . ?
C7 C1 C2 C3 -173.3(3) . . . . ?
C7A C1 C2 C3 -174.9(4) . . . . ?
C6 C1 C2 C13 -172.7(3) . . . . ?
C7 C1 C2 C13 11.8(5) . . . . ?
C7A C1 C2 C13 10.2(6) . . . . ?
C1 C2 C3 C4 4.3(5) . . . . ?
C13 C2 C3 C4 179.3(3) . . . . ?
C1 C2 C3 C19 -178.0(3) . . . . ?
C13 C2 C3 C19 -3.0(5) . . . . ?
C2 C3 C4 C5 -1.7(5) . . . . ?
C19 C3 C4 C5 -179.5(3) . . . . ?
C2 C3 C4 C25 -176.3(3) . . . . ?
C19 C3 C4 C25 6.0(5) . . . . ?
C3 C4 C5 C6 -7.2(5) . . . . ?
C25 C4 C5 C6 167.1(3) . . . . ?
C3 C4 C5 C31 167.2(3) . . . . ?
C25 C4 C5 C31 -18.5(5) . . . . ?
C2 C1 C6 C5 -11.1(5) . . . . ?
C7 C1 C6 C5 164.2(3) . . . . ?
C7A C1 C6 C5 166.3(4) . . . . ?
C2 C1 C6 C37 159.9(3) . . . . ?
C7 C1 C6 C37 -24.7(5) . . . . ?
C7A C1 C6 C37 -22.7(5) . . . . ?
C4 C5 C6 C1 13.6(5) . . . . ?
C31 C5 C6 C1 -161.2(3) . . . . ?
C4 C5 C6 C37 -157.8(3) . . . . ?
C31 C5 C6 C37 27.4(4) . . . . ?
C2 C1 C7 C8 -60.0(4) . . . . ?
C6 C1 C7 C8 124.5(3) . . . . ?
C2 C1 C7 C12 121.4(3) . . . . ?
C6 C1 C7 C12 -54.1(4) . . . . ?
C12 C7 C8 C9 0.0 . . . . ?
C1 C7 C8 C9 -178.6(4) . . . . ?
C7 C8 C9 C10 0.0 . . . . ?
C8 C9 C10 C11 0.0 . . . . ?
C8 C9 C10 C93 169.5(5) . . . . ?
C9 C10 C11 C12 0.0 . . . . ?
C93 C10 C11 C12 -171.1(4) . . . . ?
C10 C11 C12 C7 0.0 . . . . ?
C8 C7 C12 C11 0.0 . . . . ?
C1 C7 C12 C11 178.6(4) . . . . ?
C2 C1 C7A C8A 19.9(6) . . . . ?
C6 C1 C7A C8A -157.3(4) . . . . ?
C2 C1 C7A C12A -167.4(4) . . . . ?
C6 C1 C7A C12A 15.4(6) . . . . ?
C12A C7A C8A C9A 0.0 . . . . ?
C1 C7A C8A C9A 172.7(6) . . . . ?
C7A C8A C9A C10A 0.0 . . . . ?
C8A C9A C10A C11A 0.0 . . . . ?
C8A C9A C10A C93 171.7(6) . . . . ?
C9A C10A C11A C12A 0.0 . . . . ?
C93 C10A C11A C12A -169.3(8) . . . . ?
C10A C11A C12A C7A 0.0 . . . . ?
C10A C11A C12A C46 167.6(5) . . . . ?
C8A C7A C12A C11A 0.0 . . . . ?
C1 C7A C12A C11A -172.7(6) . . . . ?
C8A C7A C12A C46 -168.1(5) . . . . ?
C1 C7A C12A C46 19.2(5) . . . . ?
C3 C2 C13 C14 -74.9(5) . . . . ?
C1 C2 C13 C14 100.0(5) . . . . ?
C3 C2 C13 C18 107.8(5) . . . . ?
C1 C2 C13 C18 -77.3(5) . . . . ?
C18 C13 C14 C15 4.6(9) . . . . ?
C2 C13 C14 C15 -172.9(6) . . . . ?
C13 C14 C15 C16 -1.0(11) . . . . ?
C14 C15 C16 C17 -1.8(10) . . . . ?
C14 C15 C16 C97 173.6(6) . . . . ?
C15 C16 C17 C18 0.9(8) . . . . ?
C97 C16 C17 C18 -174.6(5) . . . . ?
C14 C13 C18 C17 -5.6(8) . . . . ?
C2 C13 C18 C17 171.9(5) . . . . ?
C16 C17 C18 C13 3.0(9) . . . . ?
C4 C3 C19 C24 103.7(4) . . . . ?
C2 C3 C19 C24 -74.0(4) . . . . ?
C4 C3 C19 C20 -70.3(5) . . . . ?
C2 C3 C19 C20 111.9(4) . . . . ?
C24 C19 C20 C21 -3.1(6) . . . . ?
C3 C19 C20 C21 171.2(4) . . . . ?
C19 C20 C21 C22 0.9(7) . . . . ?
C20 C21 C22 C23 1.7(7) . . . . ?
C20 C21 C22 C101 -176.2(5) . . . . ?
C21 C22 C23 C24 -2.0(7) . . . . ?
C101 C22 C23 C24 175.9(4) . . . . ?
C20 C19 C24 C23 2.8(6) . . . . ?
C3 C19 C24 C23 -171.6(4) . . . . ?
C22 C23 C24 C19 -0.2(7) . . . . ?
C3 C4 C25 C26 114.1(4) . . . . ?
C5 C4 C25 C26 -60.4(5) . . . . ?
C3 C4 C25 C30 -64.0(4) . . . . ?
C5 C4 C25 C30 121.6(4) . . . . ?
C30 C25 C26 C27 -1.1(5) . . . . ?
C4 C25 C26 C27 -179.3(3) . . . . ?
C25 C26 C27 C28 -0.4(5) . . . . ?
C26 C27 C28 C29 1.4(5) . . . . ?
C26 C27 C28 C105 -177.7(3) . . . . ?
C27 C28 C29 C30 -1.0(5) . . . . ?
C105 C28 C29 C30 178.2(3) . . . . ?
C28 C29 C30 C25 -0.6(5) . . . . ?
C26 C25 C30 C29 1.6(5) . . . . ?
C4 C25 C30 C29 179.7(3) . . . . ?
C4 C5 C31 C36 165.7(3) . . . . ?
C6 C5 C31 C36 -19.7(5) . . . . ?
C4 C5 C31 C32 -24.3(5) . . . . ?
C6 C5 C31 C32 150.2(3) . . . . ?
C36 C31 C32 C33 2.9(5) . . . . ?
C5 C31 C32 C33 -167.3(3) . . . . ?
C31 C32 C33 C34 0.5(6) . . . . ?
C32 C33 C34 C35 -2.2(6) . . . . ?
C32 C33 C34 C109 175.4(4) . . . . ?
C33 C34 C35 C36 0.4(5) . . . . ?
C109 C34 C35 C36 -177.1(3) . . . . ?
C32 C31 C36 C35 -4.6(5) . . . . ?
C5 C31 C36 C35 166.0(3) . . . . ?
C32 C31 C36 C38 -178.1(3) . . . . ?
C5 C31 C36 C38 -7.5(5) . . . . ?
C34 C35 C36 C31 3.1(5) . . . . ?
C34 C35 C36 C38 176.5(3) . . . . ?
C1 C6 C37 C38 -179.2(3) . . . . ?
C5 C6 C37 C38 -8.0(5) . . . . ?
C1 C6 C37 C46 -10.1(5) . . . . ?
C5 C6 C37 C46 161.1(4) . . . . ?
C46 C37 C38 C39 -8.2(5) . . . . ?
C6 C37 C38 C39 161.1(3) . . . . ?
C46 C37 C38 C36 171.6(3) . . . . ?
C6 C37 C38 C36 -19.1(5) . . . . ?
C31 C36 C38 C37 27.1(4) . . . . ?
C35 C36 C38 C37 -146.3(3) . . . . ?
C31 C36 C38 C39 -153.1(3) . . . . ?
C35 C36 C38 C39 33.5(5) . . . . ?
C37 C38 C39 C44 11.9(4) . . . . ?
C36 C38 C39 C44 -167.9(3) . . . . ?
C37 C38 C39 C40 -160.2(3) . . . . ?
C36 C38 C39 C40 20.0(5) . . . . ?
C44 C39 C40 C41 2.2(4) . . . . ?
C38 C39 C40 C41 174.5(3) . . . . ?
C39 C40 C41 C42 6.6(5) . . . . ?
C40 C41 C42 O1 -179.3(3) . . . . ?
C40 C41 C42 C43 -3.1(5) . . . . ?
O1 C42 C43 C44 167.2(3) . . . . ?
C41 C42 C43 C44 -8.9(4) . . . . ?
O1 C42 C43 C49 -12.3(5) . . . . ?
C41 C42 C43 C49 171.6(3) . . . . ?
C40 C39 C44 C45 161.7(3) . . . . ?
C38 C39 C44 C45 -10.9(5) . . . . ?
C40 C39 C44 C43 -14.6(4) . . . . ?
C38 C39 C44 C43 172.8(3) . . . . ?
C42 C43 C44 C39 18.0(4) . . . . ?
C49 C43 C44 C39 -162.4(3) . . . . ?
C42 C43 C44 C45 -158.3(3) . . . . ?
C49 C43 C44 C45 21.3(4) . . . . ?
C39 C44 C45 C46 6.5(5) . . . . ?
C43 C44 C45 C46 -177.1(4) . . . . ?
C39 C44 C45 C47 -170.4(3) . . . . ?
C43 C44 C45 C47 6.0(5) . . . . ?
C44 C45 C46 C37 -3.1(6) . . . . ?
C47 C45 C46 C37 173.7(4) . . . . ?
C44 C45 C46 C12A 144.5(4) . . . . ?
C47 C45 C46 C12A -38.7(7) . . . . ?
C38 C37 C46 C45 4.0(6) . . . . ?
C6 C37 C46 C45 -165.3(4) . . . . ?
C38 C37 C46 C12A -149.4(3) . . . . ?
C6 C37 C46 C12A 41.4(5) . . . . ?
C11A C12A C46 C45 -6.5(7) . . . . ?
C7A C12A C46 C45 161.4(4) . . . . ?
C11A C12A C46 C37 145.4(4) . . . . ?
C7A C12A C46 C37 -46.7(5) . . . . ?
C46 C45 C47 C56 -26.3(7) . . . . ?
C44 C45 C47 C56 150.6(4) . . . . ?
C46 C45 C47 C48 154.3(4) . . . . ?
C44 C45 C47 C48 -28.9(5) . . . . ?
C56 C47 C48 C53 24.0(5) . . . . ?
C45 C47 C48 C53 -156.5(3) . . . . ?
C56 C47 C48 C49 -155.8(3) . . . . ?
C45 C47 C48 C49 23.7(5) . . . . ?
C53 C48 C49 C50 5.7(5) . . . . ?
C47 C48 C49 C50 -174.5(3) . . . . ?
C53 C48 C49 C43 -176.3(3) . . . . ?
C47 C48 C49 C43 3.5(5) . . . . ?
C42 C43 C49 C50 -28.9(5) . . . . ?
C44 C43 C49 C50 151.5(3) . . . . ?
C42 C43 C49 C48 153.3(3) . . . . ?
C44 C43 C49 C48 -26.3(4) . . . . ?
C48 C49 C50 O2 168.6(3) . . . . ?
C43 C49 C50 O2 -9.2(5) . . . . ?
C48 C49 C50 C51 -9.0(5) . . . . ?
C43 C49 C50 C51 173.1(3) . . . . ?
O2 C50 C51 C52 -172.1(3) . . . . ?
C49 C50 C51 C52 5.5(5) . . . . ?
C50 C51 C52 C53 1.8(5) . . . . ?
C51 C52 C53 C48 -5.0(5) . . . . ?
C51 C52 C53 C54 176.9(3) . . . . ?
C49 C48 C53 C52 1.2(5) . . . . ?
C47 C48 C53 C52 -178.6(3) . . . . ?
C49 C48 C53 C54 179.3(3) . . . . ?
C47 C48 C53 C54 -0.5(5) . . . . ?
C52 C53 C54 C55 156.8(3) . . . . ?
C48 C53 C54 C55 -21.1(5) . . . . ?
C52 C53 C54 C64 -29.7(5) . . . . ?
C48 C53 C54 C64 152.3(3) . . . . ?
C53 C54 C55 C56 18.7(5) . . . . ?
C64 C54 C55 C56 -155.0(4) . . . . ?
C53 C54 C55 C57 -162.7(3) . . . . ?
C64 C54 C55 C57 23.6(5) . . . . ?
C48 C47 C56 C55 -27.0(6) . . . . ?
C45 C47 C56 C55 153.6(4) . . . . ?
C48 C47 C56 C92 138.5(4) . . . . ?
C45 C47 C56 C92 -40.9(6) . . . . ?
C54 C55 C56 C47 5.5(6) . . . . ?
C57 C55 C56 C47 -173.1(4) . . . . ?
C54 C55 C56 C92 -160.9(3) . . . . ?
C57 C55 C56 C92 20.5(5) . . . . ?
C54 C55 C57 C58 -8.3(5) . . . . ?
C56 C55 C57 C58 170.3(4) . . . . ?
C54 C55 C57 C62 168.9(3) . . . . ?
C56 C55 C57 C62 -12.6(5) . . . . ?
C62 C57 C58 C59 -6.9(5) . . . . ?
C55 C57 C58 C59 170.2(3) . . . . ?
C62 C57 C58 C63 170.2(3) . . . . ?
C55 C57 C58 C63 -12.7(5) . . . . ?
C57 C58 C59 C60 5.5(5) . . . . ?
C63 C58 C59 C60 -171.5(4) . . . . ?
C57 C58 C59 C69 -170.1(3) . . . . ?
C63 C58 C59 C69 13.0(6) . . . . ?
C58 C59 C60 C61 0.4(6) . . . . ?
C69 C59 C60 C61 176.2(4) . . . . ?
C58 C59 C60 C75 -177.6(3) . . . . ?
C69 C59 C60 C75 -1.8(5) . . . . ?
C59 C60 C61 C62 -5.0(6) . . . . ?
C75 C60 C61 C62 173.0(4) . . . . ?
C59 C60 C61 C81 -178.8(4) . . . . ?
C75 C60 C61 C81 -0.8(5) . . . . ?
C60 C61 C62 C57 3.5(6) . . . . ?
C81 C61 C62 C57 176.7(4) . . . . ?
C60 C61 C62 C87 176.8(4) . . . . ?
C81 C61 C62 C87 -9.9(6) . . . . ?
C60 C61 C62 C87A -160.5(4) . . . . ?
C81 C61 C62 C87A 12.8(7) . . . . ?
C58 C57 C62 C61 2.5(5) . . . . ?
C55 C57 C62 C61 -174.6(3) . . . . ?
C58 C57 C62 C87 -171.2(4) . . . . ?
C55 C57 C62 C87 11.7(5) . . . . ?
C58 C57 C62 C87A 166.3(4) . . . . ?
C55 C57 C62 C87A -10.7(6) . . . . ?
C57 C58 C63 C64 18.7(5) . . . . ?
C59 C58 C63 C64 -164.3(3) . . . . ?
C57 C58 C63 C68 -153.1(4) . . . . ?
C59 C58 C63 C68 23.9(6) . . . . ?
C68 C63 C64 C65 0.5(5) . . . . ?
C58 C63 C64 C65 -171.7(3) . . . . ?
C68 C63 C64 C54 168.7(3) . . . . ?
C58 C63 C64 C54 -3.6(5) . . . . ?
C55 C54 C64 C63 -17.5(5) . . . . ?
C53 C54 C64 C63 169.1(3) . . . . ?
C55 C54 C64 C65 150.6(3) . . . . ?
C53 C54 C64 C65 -22.8(5) . . . . ?
C63 C64 C65 C66 -1.4(6) . . . . ?
C54 C64 C65 C66 -169.5(4) . . . . ?
C64 C65 C66 C67 0.3(6) . . . . ?
C64 C65 C66 C116 176.9(4) . . . . ?
C65 C66 C67 C68 1.7(7) . . . . ?
C116 C66 C67 C68 -175.0(4) . . . . ?
C66 C67 C68 C63 -2.6(7) . . . . ?
C64 C63 C68 C67 1.4(6) . . . . ?
C58 C63 C68 C67 173.4(4) . . . . ?
C60 C59 C69 C70 -107.9(4) . . . . ?
C58 C59 C69 C70 67.7(5) . . . . ?
C60 C59 C69 C74 68.6(5) . . . . ?
C58 C59 C69 C74 -115.8(4) . . . . ?
C74 C69 C70 C71 -2.0(6) . . . . ?
C59 C69 C70 C71 174.7(4) . . . . ?
C69 C70 C71 C72 0.1(7) . . . . ?
C70 C71 C72 C73 2.0(7) . . . . ?
C70 C71 C72 C120 -177.5(4) . . . . ?
C71 C72 C73 C74 -2.3(6) . . . . ?
C120 C72 C73 C74 177.2(4) . . . . ?
C72 C73 C74 C69 0.5(6) . . . . ?
C70 C69 C74 C73 1.7(6) . . . . ?
C59 C69 C74 C73 -174.9(4) . . . . ?
C59 C60 C75 C76 74.7(5) . . . . ?
C61 C60 C75 C76 -103.3(5) . . . . ?
C59 C60 C75 C80 -100.9(5) . . . . ?
C61 C60 C75 C80 81.1(5) . . . . ?
C80 C75 C76 C77 0.9(7) . . . . ?
C60 C75 C76 C77 -175.0(4) . . . . ?
C75 C76 C77 C78 -0.3(8) . . . . ?
C76 C77 C78 C79 0.2(8) . . . . ?
C76 C77 C78 C124 178.6(5) . . . . ?
C77 C78 C79 C80 -0.7(8) . . . . ?
C124 C78 C79 C80 -179.2(5) . . . . ?
C78 C79 C80 C75 1.3(9) . . . . ?
C76 C75 C80 C79 -1.4(7) . . . . ?
C60 C75 C80 C79 174.4(5) . . . . ?
C60 C61 C81 C82 85.5(6) . . . . ?
C62 C61 C81 C82 -88.1(6) . . . . ?
C60 C61 C81 C86 -86.6(5) . . . . ?
C62 C61 C81 C86 99.8(5) . . . . ?
C86 C81 C82 C83 -2.1(9) . . . . ?
C61 C81 C82 C83 -174.6(6) . . . . ?
C81 C82 C83 C84 -0.5(12) . . . . ?
C82 C83 C84 C85 3.5(12) . . . . ?
C82 C83 C84 C128 179.6(7) . . . . ?
C83 C84 C85 C86 -4.0(11) . . . . ?
C128 C84 C85 C86 -179.8(6) . . . . ?
C82 C81 C86 C85 1.7(8) . . . . ?
C61 C81 C86 C85 174.1(5) . . . . ?
C84 C85 C86 C81 1.4(10) . . . . ?
C61 C62 C87 C88 2.9(5) . . . . ?
C57 C62 C87 C88 176.2(3) . . . . ?
C61 C62 C87 C92 165.5(3) . . . . ?
C57 C62 C87 C92 -21.2(5) . . . . ?
C92 C87 C88 C89 0.0 . . . . ?
C62 C87 C88 C89 162.0(4) . . . . ?
C87 C88 C89 C90 0.0 . . . . ?
C88 C89 C90 C91 0.0 . . . . ?
C88 C89 C90 C132 -176.9(5) . . . . ?
C89 C90 C91 C92 0.0 . . . . ?
C132 C90 C91 C92 177.2(4) . . . . ?
C90 C91 C92 C87 0.0 . . . . ?
C90 C91 C92 C56 166.9(4) . . . . ?
C88 C87 C92 C91 0.0 . . . . ?
C62 C87 C92 C91 -162.7(4) . . . . ?
C88 C87 C92 C56 -166.9(4) . . . . ?
C62 C87 C92 C56 30.3(4) . . . . ?
C47 C56 C92 C91 -3.6(6) . . . . ?
C55 C56 C92 C91 162.5(3) . . . . ?
C47 C56 C92 C87 163.4(4) . . . . ?
C55 C56 C92 C87 -30.5(5) . . . . ?
C61 C62 C87A C88A -79.3(5) . . . . ?
C57 C62 C87A C88A 117.1(5) . . . . ?
C61 C62 C87A C92A 111.6(6) . . . . ?
C57 C62 C87A C92A -52.0(7) . . . . ?
C92A C87A C88A C89A 0.0 . . . . ?
C62 C87A C88A C89A -169.6(6) . . . . ?
C87A C88A C89A C90A 0.0 . . . . ?
C88A C89A C90A C91A 0.0 . . . . ?
C88A C89A C90A C132 -176.5(7) . . . . ?
C89A C90A C91A C92A 0.0 . . . . ?
C132 C90A C91A C92A 176.1(7) . . . . ?
C90A C91A C92A C87A 0.0 . . . . ?
C88A C87A C92A C91A 0.0 . . . . ?
C62 C87A C92A C91A 168.6(7) . . . . ?
C11A C10A C93 C94A -24.4(13) . . . . ?
C9A C10A C93 C94A 165.3(11) . . . . ?
C11A C10A C93 C96A -150.5(11) . . . . ?
C9A C10A C93 C96A 39.2(11) . . . . ?
C11A C10A C93 C95A 91.3(13) . . . . ?
C9A C10A C93 C95A -79.0(13) . . . . ?
C11 C10 C93 C94 65.4(7) . . . . ?
C9 C10 C93 C94 -104.9(7) . . . . ?
C11 C10 C93 C95 -174.7(6) . . . . ?
C9 C10 C93 C95 15.0(7) . . . . ?
C11 C10 C93 C96 -53.5(7) . . . . ?
C9 C10 C93 C96 136.3(6) . . . . ?
C15 C16 C97 C100 83.5(9) . . . . ?
C17 C16 C97 C100 -101.3(8) . . . . ?
C15 C16 C97 C98A -80.0(9) . . . . ?
C17 C16 C97 C98A 95.2(8) . . . . ?
C15 C16 C97 C98 -40.3(10) . . . . ?
C17 C16 C97 C98 134.8(9) . . . . ?
C15 C16 C97 C99A 154.7(11) . . . . ?
C17 C16 C97 C99A -30.1(11) . . . . ?
C15 C16 C97 C00B 34.0(10) . . . . ?
C17 C16 C97 C00B -150.9(9) . . . . ?
C15 C16 C97 C99 -158.9(9) . . . . ?
C17 C16 C97 C99 16.2(9) . . . . ?
C23 C22 C101 C104 -145.5(7) . . . . ?
C21 C22 C101 C104 32.3(9) . . . . ?
C23 C22 C101 C03B 49.2(9) . . . . ?
C21 C22 C101 C03B -133.0(8) . . . . ?
C23 C22 C101 C102 1.0(9) . . . . ?
C21 C22 C101 C102 178.8(8) . . . . ?
C23 C22 C101 C04B -180.0(7) . . . . ?
C21 C22 C101 C04B -2.1(9) . . . . ?
C23 C22 C101 C02B -63.1(7) . . . . ?
C21 C22 C101 C02B 114.8(7) . . . . ?
C23 C22 C101 C103 104.7(6) . . . . ?
C21 C22 C101 C103 -77.5(7) . . . . ?
C27 C28 C105 C08B -113.4(11) . . . . ?
C29 C28 C105 C08B 67.5(11) . . . . ?
C27 C28 C105 C107 -6.2(10) . . . . ?
C29 C28 C105 C107 174.6(9) . . . . ?
C27 C28 C105 C106 114.2(10) . . . . ?
C29 C28 C105 C106 -64.9(10) . . . . ?
C27 C28 C105 C06B 125.2(10) . . . . ?
C29 C28 C105 C06B -53.9(10) . . . . ?
C27 C28 C105 C07B 8.1(10) . . . . ?
C29 C28 C105 C07B -171.0(10) . . . . ?
C27 C28 C105 C108 -126.1(10) . . . . ?
C29 C28 C105 C108 54.8(10) . . . . ?
C35 C34 C109 C110 107.1(7) . . . . ?
C33 C34 C109 C110 -70.3(7) . . . . ?
C35 C34 C109 C11B -121.3(7) . . . . ?
C33 C34 C109 C11B 61.3(7) . . . . ?
C35 C34 C109 C12B 9.7(7) . . . . ?
C33 C34 C109 C12B -167.8(6) . . . . ?
C35 C34 C109 C112 -20.5(7) . . . . ?
C33 C34 C109 C112 162.0(6) . . . . ?
C35 C34 C109 C111 -132.9(7) . . . . ?
C33 C34 C109 C111 49.7(8) . . . . ?
C35 C34 C109 C10B 121.9(5) . . . . ?
C33 C34 C109 C10B -55.5(6) . . . . ?
O1 C113 C114 C115 34.2(6) . . . . ?
C113 C114 C115 O2 35.5(5) . . . . ?
C65 C66 C116 C18B 134.2(8) . . . . ?
C67 C66 C116 C18B -49.3(9) . . . . ?
C65 C66 C116 C117 -10.3(8) . . . . ?
C67 C66 C116 C117 166.2(7) . . . . ?
C65 C66 C116 C119 -136.3(9) . . . . ?
C67 C66 C116 C119 40.2(10) . . . . ?
C65 C66 C116 C17B 6.5(11) . . . . ?
C67 C66 C116 C17B -177.1(10) . . . . ?
C65 C66 C116 C19B -111.2(8) . . . . ?
C67 C66 C116 C19B 65.3(8) . . . . ?
C65 C66 C116 C118 106.8(7) . . . . ?
C67 C66 C116 C118 -76.7(7) . . . . ?
C71 C72 C120 C123 119.9(10) . . . . ?
C73 C72 C120 C123 -59.7(10) . . . . ?
C71 C72 C120 C22B -44.8(8) . . . . ?
C73 C72 C120 C22B 135.7(7) . . . . ?
C71 C72 C120 C21B -174.4(7) . . . . ?
C73 C72 C120 C21B 6.1(8) . . . . ?
C71 C72 C120 C122 -7.2(10) . . . . ?
C73 C72 C120 C122 173.3(9) . . . . ?
C71 C72 C120 C121 -119.6(8) . . . . ?
C73 C72 C120 C121 60.9(9) . . . . ?
C71 C72 C120 C23B 71.9(7) . . . . ?
C73 C72 C120 C23B -107.6(7) . . . . ?
C79 C78 C124 C26B -176.8(7) . . . . ?
C77 C78 C124 C26B 4.8(9) . . . . ?
C79 C78 C124 C125 98.3(8) . . . . ?
C77 C78 C124 C125 -80.1(8) . . . . ?
C79 C78 C124 C127 -25.0(8) . . . . ?
C77 C78 C124 C127 156.6(7) . . . . ?
C79 C78 C124 C25B 56.6(8) . . . . ?
C77 C78 C124 C25B -121.8(8) . . . . ?
C79 C78 C124 C126 -140.4(7) . . . . ?
C77 C78 C124 C126 41.3(8) . . . . ?
C79 C78 C124 C27B -56.4(8) . . . . ?
C77 C78 C124 C27B 125.2(7) . . . . ?
C83 C84 C128 C129 -101.7(10) . . . . ?
C85 C84 C128 C129 74.0(10) . . . . ?
C83 C84 C128 C31B 168.6(8) . . . . ?
C85 C84 C128 C31B -15.7(10) . . . . ?
C83 C84 C128 C29B -58.8(10) . . . . ?
C85 C84 C128 C29B 117.0(9) . . . . ?
C83 C84 C128 C131 136.3(9) . . . . ?
C85 C84 C128 C131 -48.0(10) . . . . ?
C83 C84 C128 C30B 56.0(10) . . . . ?
C85 C84 C128 C30B -128.2(9) . . . . ?
C83 C84 C128 C130 22.9(10) . . . . ?
C85 C84 C128 C130 -161.4(8) . . . . ?
C89A C90A C132 C33B -134.1(9) . . . . ?
C91A C90A C132 C33B 49.6(10) . . . . ?
C89A C90A C132 C34B -8.1(10) . . . . ?
C91A C90A C132 C34B 175.7(9) . . . . ?
C89A C90A C132 C35B 103.5(7) . . . . ?
C91A C90A C132 C35B -72.7(8) . . . . ?
C91 C90 C132 C134 131.2(7) . . . . ?
C89 C90 C132 C134 -51.7(7) . . . . ?
C91 C90 C132 C135 -100.6(7) . . . . ?
C89 C90 C132 C135 76.5(7) . . . . ?
C91 C90 C132 C133 15.8(7) . . . . ?
C89 C90 C132 C133 -167.2(6) . . . . ?
C43 C42 O1 C113 120.9(3) . . . . ?
C41 C42 O1 C113 -62.9(4) . . . . ?
C114 C113 O1 C42 -136.8(4) . . . . ?
C49 C50 O2 C115 124.4(3) . . . . ?
C51 C50 O2 C115 -58.0(4) . . . . ?
C114 C115 O2 C50 -142.4(3) . . . . ?
